data_1571419
loop_
_publ_author_name
'Philippi, Frederik'
'Middendorf, Maleen'
'Shigenobu, Keisuke'
'Matsuyama, Yuna'
'Palumbo, Oriele'
'Pugh, David'
'Sudoh, Taku'
'Dokko, Kaoru'
'Watanabe, Masayoshi'
'Sch&#xf6;nhoff, Monika'
'Shinoda, Wataru'
'Ueno, Kazuhide'

_publ_section_title
;
 Evolving better solvate electrolytes for lithium secondary batteries.
;
_journal_issue 19
_journal_name_full 'Chemical science'
_journal_page_first 7342
_journal_page_last 7358
_journal_paper_doi 10.1039/d4sc01492h
_journal_volume 15
_journal_year 2024
_chemical_absolute_configuration unk
_chemical_formula_moiety 'C3 H3 F3 Li N O3 S'
_chemical_formula_sum 'C3 H3 F3 Li N O3 S'
_chemical_formula_weight 197.06
_space_group_crystal_system monoclinic
_space_group_IT_number 5
_space_group_name_Hall 'C 2y'
_space_group_name_H-M_alt 'C 1 2 1'
_atom_sites_solution_hydrogens geom
_atom_sites_solution_primary dual
_audit_creation_date 2024-01-23
_audit_creation_method
;
Olex2 1.5
(compiled 2023.08.24 svn.re1ec1418 for OlexSys, GUI svn.r6817)
;
_audit_update_record
;
2024-02-28 deposited with the CCDC.	2024-04-11 downloaded from the CCDC.
;
_cell_angle_alpha 90
_cell_angle_beta 90.2020(10)
_cell_angle_gamma 90
_cell_formula_units_Z 60
_cell_length_a 63.7924(10)
_cell_length_b 9.60050(10)
_cell_length_c 17.2224(2)
_cell_measurement_reflns_used 27005
_cell_measurement_temperature 223.15
_cell_measurement_theta_max 71.5850
_cell_measurement_theta_min 5.0530
_cell_volume 10547.6(2)
_computing_cell_refinement 'CrysAlisPro 1.171.40.66a (Rigaku OD, 2019)'
_computing_data_collection 'CrysAlisPro 1.171.40.66a (Rigaku OD, 2019)'
_computing_data_reduction 'CrysAlisPro 1.171.40.66a (Rigaku OD, 2019)'
_computing_molecular_graphics 'Olex2 1.5 (Dolomanov et al., 2009)'
_computing_publication_material 'Olex2 1.5 (Dolomanov et al., 2009)'
_computing_structure_refinement 'SHELXL 2019/3 (Sheldrick, 2015)'
_computing_structure_solution 'SHELXT 2018/2 (Sheldrick, 2018)'
_diffrn_ambient_temperature 223.15
_diffrn_detector_area_resol_mean 5.8140
_diffrn_measured_fraction_theta_full 0.983
_diffrn_measured_fraction_theta_max 0.965
_diffrn_measurement_details
;
List of Runs (angles in degrees, time in seconds):

  # Type    Start    End  Width  t~exp~   \w     \q     \k     \f   Frames
#--------------------------------------------------------------------------
  1  \w     12.00  38.22   0.38    4.48    --   45.70 -48.00  60.00   69
  2  \w     42.00  67.08   0.38    4.48    --   45.70  81.00  53.00   66
  3  \w     -1.00  24.08   0.38    4.48    --   45.70 -81.00 -69.00   66
  4  \w     41.00  66.08   0.38    4.48    --   45.70  48.00-151.00   66
  5  \w     94.00 119.08   0.38   17.92    --   98.30  48.00-151.00   66
  6  \w     76.00 101.08   0.38   17.92    --   98.30 -81.00 -69.00   66
  7  \w    102.00 128.22   0.38   17.92    --   98.30  81.00  53.00   69
  8  \w     77.00 102.08   0.38   17.92    --   98.30 -48.00  60.00   66
  9  \w      4.00  31.36   0.38    4.48    --   45.70  57.00 120.00   72
 10  \w     35.00 118.22   0.38    4.48    --   45.70  57.00 120.00  219
 11  \w    -35.00  87.36   0.38    4.48    --   45.70 -57.00 -60.00  322
 12  \w     62.00 101.14   0.38   17.92    --   98.30  61.00 150.00  103
 13  \w     27.00 107.18   0.38   17.92    --   98.30 -77.00 -30.00  211
 14  \w     65.00 187.74   0.38   17.92    --   98.30  45.00 -60.00  323
 15  \w    107.00 187.18   0.38   17.92    --   98.30  61.00 150.00  211
 16  \w     18.00 179.12   0.38   17.92    --   98.30  30.00  60.00  424
 17  \w    157.00 183.22   0.38   17.92    --   98.30  61.00 120.00   69
 18  \w     96.00 122.22   0.38   17.92    --   98.30  61.00-180.00   69
 19  \w     62.00 146.36   0.38   17.92    --   98.30  61.00 120.00  222
;
_diffrn_measurement_device 'four-circle diffractometer'
_diffrn_measurement_device_type 'XtaLAB AFC12 (RINC): Kappa dual home/near'
_diffrn_measurement_method '\w scans'
_diffrn_radiation_type CuK\a
_diffrn_radiation_wavelength 1.54184
_diffrn_reflns_av_R_equivalents 0.0361
_diffrn_reflns_av_unetI/netI 0.0539
_diffrn_reflns_Laue_measured_fraction_full 0.983
_diffrn_reflns_Laue_measured_fraction_max 0.965
_diffrn_reflns_limit_h_max 77
_diffrn_reflns_limit_h_min -78
_diffrn_reflns_limit_k_max 10
_diffrn_reflns_limit_k_min -11
_diffrn_reflns_limit_l_max 21
_diffrn_reflns_limit_l_min -17
_diffrn_reflns_number 35303
_diffrn_reflns_point_group_measured_fraction_full 0.890
_diffrn_reflns_point_group_measured_fraction_max 0.864
_diffrn_reflns_theta_full 67.684
_diffrn_reflns_theta_max 71.772
_diffrn_reflns_theta_min 5.136
_exptl_absorpt_coefficient_mu 4.452
_exptl_absorpt_correction_T_max 1.00000
_exptl_absorpt_correction_T_min 0.44421
_exptl_absorpt_correction_type multi-scan
_exptl_absorpt_process_details
;
CrysAlisPro 1.171.40.66a (Rigaku Oxford Diffraction, 2019)
Empirical absorption correction using spherical harmonics,
 implemented in SCALE3 ABSPACK scaling algorithm.
;
_exptl_crystal_colour colourless
_exptl_crystal_colour_primary colourless
_exptl_crystal_density_diffrn 1.861
_exptl_crystal_description block
_exptl_crystal_F_000 5880
_exptl_crystal_size_max 0.2
_exptl_crystal_size_mid 0.2
_exptl_crystal_size_min 0.15
_refine_diff_density_max 0.789
_refine_diff_density_min -0.738
_refine_diff_density_rms 0.077
_refine_ls_abs_structure_details
;
 Refined as an inversion twin.
;
_refine_ls_abs_structure_Flack 0.017(19)
_refine_ls_extinction_method none
_refine_ls_goodness_of_fit_ref 1.029
_refine_ls_hydrogen_treatment constr
_refine_ls_matrix_type full
_refine_ls_number_parameters 1634
_refine_ls_number_reflns 17816
_refine_ls_number_restraints 15
_refine_ls_restrained_S_all 29.506
_refine_ls_R_factor_all 0.0624
_refine_ls_R_factor_gt 0.0568
_refine_ls_shift/su_max 0.001
_refine_ls_shift/su_mean 0.000
_refine_ls_structure_factor_coef Fsqd
_refine_ls_weighting_details 'w=1/[\s^2^(Fo^2^)+(0.0417P)^2^+41.0339P] where P=(Fo^2^+2Fc^2^)/3'
_refine_ls_weighting_scheme calc
_refine_ls_wR_factor_gt 0.1364
_refine_ls_wR_factor_ref 0.1406
_reflns_Friedel_coverage 0.684
_reflns_Friedel_fraction_full 0.784
_reflns_Friedel_fraction_max 0.750
_reflns_number_gt 16087
_reflns_number_total 17816
_reflns_threshold_expression 'I > 2\s(I)'
_cod_data_source_file d4sc01492h3.cif
_cod_data_source_block LiNTfAc
_cod_depositor_comments 'Adding full bibliography for 1571419--1571424.cif.'
_cod_database_code 1571419
_shelx_shelxl_version_number 2019/3
_shelx_space_group_comment
;
The symmetry employed for this shelxl refinement is uniquely defined
by the following loop, which should always be used as a source of
symmetry information in preference to the above space-group names.
They are only intended as comments.
;
_shelx_estimated_absorpt_t_max 0.555
_shelx_estimated_absorpt_t_min 0.470
_olex2_refinement_description
;
1. Twinned data refinement
 Scales: 0.983(19)
 0.017(19)
2. Fixed Uiso
 At 1.5 times of:
  All C(H,H,H) groups
3. Restrained distances
 N13-F3 = N13-F3A
 1.34 with sigma of 0.01
4. Uiso/Uaniso restraints and constraints
Uanis(F6) \\sim Ueq, Uanis(F10) \\sim Ueq: with sigma of 0.05 and sigma for
terminal atoms of 0.01
Uanis(F1) = Uanis(F2) = Uanis(F3) = Uanis(F1A) = Uanis(F2A) = Uanis(F3A)
Uanis(F28) = Uanis(F29) = Uanis(F30) = Uanis(F28A) = Uanis(F29A) = Uanis(F30A)
5. Others
 Sof(F1A)=Sof(F2A)=Sof(F3A)=1-FVAR(1)
 Sof(F1)=Sof(F2)=Sof(F3)=FVAR(1)
 Sof(F28A)=Sof(F29A)=Sof(F30A)=1-FVAR(2)
 Sof(F28)=Sof(F29)=Sof(F30)=FVAR(2)
6.a Idealised Me refined as rotating group:
 C3(H3A,H3B,H3C), C6(H6A,H6B,H6C), C9(H9A,H9B,H9C), C12(H12A,H12B,H12C),
 C15(H15A,H15B,H15C), C18(H18A,H18B,H18C), C21(H21A,H21B,H21C), C24(H24A,H24B,
 H24C), C27(H27A,H27B,H27C), C30(H30A,H30B,H30C), C33(H33A,H33B,H33C), C36(H36A,
 H36B,H36C), C39(H39A,H39B,H39C), C42(H42A,H42B,H42C), C45(H45A,H45B,H45C)
;
_olex2_submission_special_instructions 'No special instructions were received'
_oxdiff_exptl_absorpt_empirical_details
;
Empirical correction (ABSPACK) includes:
- Absorption correction using spherical harmonics
- Frame scaling
;

loop_
_space_group_symop_operation_xyz
'x, y, z'
'-x, y, -z'
'x+1/2, y+1/2, z'
'-x+1/2, y+1/2, -z'

loop_
_atom_site_label
_atom_site_type_symbol
_atom_site_fract_x
_atom_site_fract_y
_atom_site_fract_z
_atom_site_U_iso_or_equiv
_atom_site_adp_type
_atom_site_occupancy
_atom_site_site_symmetry_order
_atom_site_calc_flag
_atom_site_refinement_flags_posn
_atom_site_refinement_flags_adp
_atom_site_refinement_flags_occupancy
_atom_site_disorder_assembly
_atom_site_disorder_group
S1 S 0.13450(2) 0.66028(18) -0.03652(8) 0.0311(3) Uani 1 1 d . . . . .
S2 S 0.14045(3) 0.45590(19) 0.25293(9) 0.0422(4) Uani 1 1 d . . . . .
S3 S 0.26157(3) 0.4761(2) -0.03749(11) 0.0484(4) Uani 1 1 d . . . . .
S4 S 0.26888(3) 0.67353(18) 0.25136(10) 0.0377(4) Uani 1 1 d . . . . .
S5 S 0.24344(3) 1.05179(19) 0.47611(11) 0.0448(4) Uani 1 1 d . . . . .
S6 S 0.36802(3) 1.0126(2) 0.30210(10) 0.0465(5) Uani 1 1 d . . . . .
S7 S 0.34281(3) 0.51944(19) 0.26220(10) 0.0410(4) Uani 1 1 d . . . . .
S8 S 0.33335(3) 0.65602(18) 0.52386(9) 0.0334(3) Uani 1 1 d . . . . .
S9 S 0.33315(2) 0.46186(18) 0.81475(9) 0.0337(3) Uani 1 1 d . . . . .
S10 S 0.46073(2) 0.63523(17) 0.84993(8) 0.0295(3) Uani 1 1 d . . . . .
S11 S 0.46184(3) 0.43633(19) 0.55866(10) 0.0441(4) Uani 1 1 d . . . . .
S12 S 0.43349(3) 0.93954(18) 0.62004(9) 0.0372(4) Uani 1 1 d . . . . .
S13 S 0.56095(3) 0.13149(18) 0.67048(9) 0.0385(4) Uani 1 1 d . . . . .
S14 S 0.53121(2) 0.48079(17) 0.88749(8) 0.0277(3) Uani 1 1 d . . . . .
S15 S 0.56448(3) -0.01978(19) 0.92992(9) 0.0381(4) Uani 1 1 d . . . . .
F1 F 0.13265(16) 0.4212(9) -0.1077(6) 0.0783(15) Uani 0.664(9) 1 d . . P A 1
F2 F 0.11651(18) 0.4244(11) -0.0111(8) 0.0783(15) Uani 0.664(9) 1 d . . P A 1
F3 F 0.15212(16) 0.4185(10) -0.0057(7) 0.0783(15) Uani 0.664(9) 1 d D . P A 1
F1A F 0.1474(3) 0.439(2) 0.0378(14) 0.0783(15) Uani 0.336(9) 1 d . . P A 2
F2A F 0.1474(3) 0.4192(18) -0.0858(13) 0.0783(15) Uani 0.336(9) 1 d . . P A 2
F3A F 0.1220(4) 0.408(2) 0.0115(16) 0.0783(15) Uani 0.336(9) 1 d D . P A 2
F4 F 0.15694(10) 0.6545(7) 0.3354(3) 0.0814(18) Uani 1 1 d . . . . .
F5 F 0.14535(11) 0.4863(7) 0.4022(3) 0.0848(19) Uani 1 1 d . . . . .
F6 F 0.12471(10) 0.6324(8) 0.3499(4) 0.100(2) Uani 1 1 d . U . . .
F7 F 0.24294(10) 0.6738(7) -0.1144(4) 0.0859(19) Uani 1 1 d . . . . .
F8 F 0.25435(13) 0.5065(7) -0.1854(3) 0.098(2) Uani 1 1 d . . . . .
F9 F 0.27526(10) 0.6552(9) -0.1363(5) 0.110(3) Uani 1 1 d . . . . .
F10 F 0.25302(9) 0.4294(6) 0.2223(5) 0.096(2) Uani 1 1 d . U . . .
F11 F 0.28602(9) 0.4362(6) 0.2158(4) 0.0830(18) Uani 1 1 d . . . . .
F12 F 0.27164(12) 0.4354(6) 0.3261(4) 0.094(2) Uani 1 1 d . . . . .
F13 F 0.25275(12) 1.1215(8) 0.3343(3) 0.095(2) Uani 1 1 d . . . . .
F14 F 0.21985(10) 1.1161(7) 0.3584(4) 0.089(2) Uani 1 1 d . . . . .
F15 F 0.23816(11) 1.2857(5) 0.4000(3) 0.0787(18) Uani 1 1 d . . . . .
F16 F 0.35533(9) 1.0794(7) 0.4420(3) 0.0785(19) Uani 1 1 d . . . . .
F17 F 0.36927(10) 1.2474(6) 0.3817(3) 0.0717(16) Uani 1 1 d . . . . .
F18 F 0.38867(9) 1.0811(7) 0.4271(3) 0.0762(16) Uani 1 1 d . . . . .
F19 F 0.32100(10) 0.5936(8) 0.1396(3) 0.0874(19) Uani 1 1 d . . . . .
F20 F 0.35356(11) 0.5758(9) 0.1200(3) 0.095(2) Uani 1 1 d . . . . .
F21 F 0.34100(14) 0.7490(7) 0.1823(4) 0.097(2) Uani 1 1 d . . . . .
F22 F 0.33355(12) 0.4102(6) 0.4570(3) 0.087(2) Uani 1 1 d . . . . .
F23 F 0.31354(9) 0.4267(6) 0.5553(4) 0.0816(18) Uani 1 1 d . . . . .
F24 F 0.34637(10) 0.4131(6) 0.5708(4) 0.089(2) Uani 1 1 d . . . . .
F25 F 0.31840(10) 0.6522(8) 0.9060(4) 0.100(2) Uani 1 1 d . . . . .
F26 F 0.33815(11) 0.5019(6) 0.9626(3) 0.0777(17) Uani 1 1 d . . . . .
F27 F 0.35116(9) 0.6620(6) 0.8927(3) 0.0716(15) Uani 1 1 d . . . . .
F28 F 0.46279(19) 0.3920(10) 0.9198(6) 0.0632(14) Uani 0.578(10) 1 d . . P B 1
F29 F 0.44444(16) 0.3909(10) 0.8146(7) 0.0632(14) Uani 0.578(10) 1 d . . P B 1
F30 F 0.4780(2) 0.4025(15) 0.8091(7) 0.0632(14) Uani 0.578(10) 1 d . . P B 1
F28A F 0.4795(3) 0.393(2) 0.8331(10) 0.0632(14) Uani 0.422(10) 1 d . . P B 2
F29A F 0.4520(2) 0.3903(13) 0.9033(9) 0.0632(14) Uani 0.422(10) 1 d . . P B 2
F30A F 0.4492(2) 0.4122(14) 0.7777(10) 0.0632(14) Uani 0.422(10) 1 d . . P B 2
F31 F 0.44618(9) 0.6347(6) 0.4734(3) 0.0773(17) Uani 1 1 d . . . . .
F32 F 0.47882(11) 0.6189(9) 0.4679(5) 0.108(3) Uani 1 1 d . . . . .
F33 F 0.46004(12) 0.4708(7) 0.4084(3) 0.091(2) Uani 1 1 d . . . . .
F34 F 0.41751(9) 1.1293(8) 0.7087(4) 0.094(2) Uani 1 1 d . . . . .
F35 F 0.45043(9) 1.1373(6) 0.7039(3) 0.0771(17) Uani 1 1 d . . . . .
F36 F 0.43538(11) 0.9782(7) 0.7699(3) 0.0800(18) Uani 1 1 d . . . . .
F37 F 0.54793(11) -0.1076(7) 0.6195(5) 0.102(2) Uani 1 1 d . . . . .
F38 F 0.58041(10) -0.1003(6) 0.6381(4) 0.085(2) Uani 1 1 d . . . . .
F39 F 0.56064(13) -0.1139(6) 0.7347(4) 0.094(2) Uani 1 1 d . . . . .
F40 F 0.53104(10) 0.7085(5) 0.8045(3) 0.0679(15) Uani 1 1 d . . . . .
F41 F 0.54601(8) 0.5352(7) 0.7496(3) 0.0687(16) Uani 1 1 d . . . . .
F42 F 0.51260(7) 0.5465(7) 0.7567(3) 0.0687(15) Uani 1 1 d . . . . .
F43 F 0.56425(13) 0.2062(6) 1.0135(3) 0.088(2) Uani 1 1 d . . . . .
F44 F 0.55009(9) 0.0313(8) 1.0691(3) 0.0778(18) Uani 1 1 d . . . . .
F45 F 0.58343(9) 0.0473(7) 1.0599(3) 0.0792(18) Uani 1 1 d . . . . .
O1 O 0.11769(8) 0.6914(6) -0.0891(3) 0.0447(12) Uani 1 1 d . . . . .
O2 O 0.13151(7) 0.7011(6) 0.0429(2) 0.0389(11) Uani 1 1 d . . . . .
O3 O 0.17538(7) 0.6885(6) 0.0349(3) 0.0404(11) Uani 1 1 d . . . . .
O4 O 0.13477(8) 0.5506(5) 0.1920(3) 0.0421(12) Uani 1 1 d . . . . .
O5 O 0.12571(11) 0.3490(6) 0.2724(3) 0.0629(17) Uani 1 1 d . . . . .
O6 O 0.17852(8) 0.5606(6) 0.1766(3) 0.0461(12) Uani 1 1 d . . . . .
O7 O 0.26746(9) 0.5699(6) 0.0225(4) 0.0557(14) Uani 1 1 d . . . . .
O8 O 0.27713(11) 0.3755(7) -0.0593(4) 0.0676(18) Uani 1 1 d . . . . .
O9 O 0.22349(9) 0.5687(6) 0.0456(3) 0.0513(13) Uani 1 1 d . . . . .
O10 O 0.28633(8) 0.7133(6) 0.2981(3) 0.0462(13) Uani 1 1 d . . . . .
O11 O 0.26982(8) 0.7078(7) 0.1711(3) 0.0520(14) Uani 1 1 d . . . . .
O12 O 0.22641(7) 0.6896(6) 0.1894(3) 0.0460(13) Uani 1 1 d . . . . .
O13 O 0.23755(9) 0.9114(5) 0.4568(3) 0.0487(13) Uani 1 1 d . . . . .
O14 O 0.23013(9) 1.1187(6) 0.5326(3) 0.0530(14) Uani 1 1 d . . . . .
O15 O 0.28135(8) 0.9051(5) 0.4247(3) 0.0477(13) Uani 1 1 d . . . . .
O16 O 0.37068(9) 0.8696(5) 0.3249(3) 0.0479(13) Uani 1 1 d . . . . .
O17 O 0.38320(11) 1.0725(7) 0.2509(3) 0.069(2) Uani 1 1 d . . . . .
O18 O 0.32735(9) 0.8914(5) 0.3415(3) 0.0472(13) Uani 1 1 d . . . . .
O19 O 0.32969(9) 0.5963(6) 0.3144(3) 0.0508(14) Uani 1 1 d . . . . .
O20 O 0.33670(8) 0.3793(5) 0.2436(3) 0.0405(11) Uani 1 1 d . . . . .
O21 O 0.38070(8) 0.3621(6) 0.2202(3) 0.0444(12) Uani 1 1 d . . . . .
O22 O 0.31715(8) 0.6961(6) 0.4705(3) 0.0435(12) Uani 1 1 d . . . . .
O23 O 0.33078(8) 0.6986(6) 0.6035(3) 0.0428(12) Uani 1 1 d . . . . .
O24 O 0.37424(7) 0.6641(5) 0.5988(2) 0.0382(11) Uani 1 1 d . . . . .
O25 O 0.32923(8) 0.5562(6) 0.7507(3) 0.0442(12) Uani 1 1 d . . . . .
O26 O 0.31659(8) 0.3668(6) 0.8340(3) 0.0426(12) Uani 1 1 d . . . . .
O27 O 0.37324(8) 0.5436(5) 0.7436(3) 0.0393(11) Uani 1 1 d . . . . .
O28 O 0.47574(7) 0.6675(5) 0.9089(3) 0.0405(11) Uani 1 1 d . . . . .
O29 O 0.46537(7) 0.6800(6) 0.7727(3) 0.0384(11) Uani 1 1 d . . . . .
O30 O 0.42128(7) 0.6617(5) 0.7669(2) 0.0355(10) Uani 1 1 d . . . . .
O31 O 0.47775(12) 0.3339(7) 0.5435(4) 0.0680(19) Uani 1 1 d . . . . .
O32 O 0.46607(8) 0.5298(6) 0.6222(3) 0.0466(12) Uani 1 1 d . . . . .
O33 O 0.42193(8) 0.5355(6) 0.6240(3) 0.0461(12) Uani 1 1 d . . . . .
O34 O 0.41680(9) 0.8426(6) 0.6351(3) 0.0487(13) Uani 1 1 d . . . . .
O35 O 0.43067(8) 1.0333(6) 0.5565(3) 0.0469(12) Uani 1 1 d . . . . .
O36 O 0.47447(9) 1.0238(6) 0.5573(3) 0.0500(13) Uani 1 1 d . . . . .
O37 O 0.57584(8) 0.1690(6) 0.7293(3) 0.0474(12) Uani 1 1 d . . . . .
O38 O 0.56518(8) 0.1756(6) 0.5933(3) 0.0454(12) Uani 1 1 d . . . . .
O39 O 0.52179(8) 0.1483(6) 0.5863(3) 0.0454(12) Uani 1 1 d . . . . .
O40 O 0.52787(7) 0.3365(5) 0.8670(3) 0.0342(10) Uani 1 1 d . . . . .
O41 O 0.51543(7) 0.5450(5) 0.9335(3) 0.0346(10) Uani 1 1 d . . . . .
O42 O 0.57166(7) 0.3454(5) 0.8593(2) 0.0336(10) Uani 1 1 d . . . . .
O43 O 0.57998(9) 0.0484(6) 0.8828(3) 0.0507(14) Uani 1 1 d . . . . .
O44 O 0.56823(8) -0.1628(5) 0.9496(3) 0.0423(11) Uani 1 1 d . . . . .
O45 O 0.52446(8) -0.1626(5) 0.9602(3) 0.0416(11) Uani 1 1 d . . . . .
N1 N 0.15537(9) 0.7069(6) -0.0767(3) 0.0361(13) Uani 1 1 d . . . . .
N2 N 0.16249(12) 0.3861(7) 0.2504(4) 0.0513(17) Uani 1 1 d . . . . .
N3 N 0.24000(12) 0.3999(7) -0.0307(4) 0.0536(18) Uani 1 1 d . . . . .
N4 N 0.24857(9) 0.7145(6) 0.2962(3) 0.0360(13) Uani 1 1 d . . . . .
N5 N 0.26680(11) 1.0808(7) 0.4985(4) 0.0543(18) Uani 1 1 d . . . . .
N6 N 0.34597(11) 1.0576(7) 0.2717(4) 0.0511(17) Uani 1 1 d . . . . .
N7 N 0.36598(11) 0.5470(7) 0.2883(4) 0.0485(16) Uani 1 1 d . . . . .
N8 N 0.35495(8) 0.6897(6) 0.4849(3) 0.0324(12) Uani 1 1 d . . . . .
N9 N 0.35430(9) 0.3799(6) 0.8147(3) 0.0333(12) Uani 1 1 d . . . . .
N10 N 0.43880(8) 0.6742(6) 0.8845(3) 0.0324(12) Uani 1 1 d . . . . .
N11 N 0.44005(12) 0.3640(7) 0.5560(3) 0.0483(16) Uani 1 1 d . . . . .
N12 N 0.45466(10) 0.8587(6) 0.6253(3) 0.0399(13) Uani 1 1 d . . . . .
N13 N 0.53850(9) 0.1660(7) 0.7045(3) 0.0397(13) Uani 1 1 d D . . . .
N14 N 0.55331(8) 0.5212(6) 0.9223(3) 0.0296(11) Uani 1 1 d . . . . .
N15 N 0.54226(10) 0.0168(7) 0.8972(3) 0.0428(14) Uani 1 1 d . . . . .
C1 C 0.13492(13) 0.4708(9) -0.0334(5) 0.052(2) Uani 1 1 d . . . . .
C2 C 0.17370(11) 0.7185(7) -0.0353(4) 0.0366(15) Uani 1 1 d . . . . .
C3 C 0.19191(12) 0.7685(10) -0.0796(5) 0.054(2) Uani 1 1 d . . . . .
H3A H 0.199320 0.838528 -0.049511 0.081 Uiso 1 1 calc R U . . .
H3B H 0.187180 0.808893 -0.128183 0.081 Uiso 1 1 calc R U . . .
H3C H 0.201244 0.691087 -0.090145 0.081 Uiso 1 1 calc R U . . .
C4 C 0.14187(14) 0.5646(10) 0.3395(4) 0.052(2) Uani 1 1 d . . . . .
C5 C 0.17926(14) 0.4529(9) 0.2169(4) 0.049(2) Uani 1 1 d . . . . .
C6 C 0.19980(17) 0.3823(11) 0.2316(6) 0.075(3) Uani 1 1 d . . . . .
H6A H 0.204523 0.402975 0.283993 0.113 Uiso 1 1 calc R U . . .
H6B H 0.210091 0.415664 0.194714 0.113 Uiso 1 1 calc R U . . .
H6C H 0.198114 0.282423 0.225774 0.113 Uiso 1 1 calc R U . . .
C7 C 0.25855(14) 0.5839(9) -0.1241(6) 0.059(2) Uani 1 1 d . . . . .
C8 C 0.22301(13) 0.4605(9) 0.0049(4) 0.0474(18) Uani 1 1 d . . . . .
C9 C 0.20316(16) 0.3835(10) -0.0066(6) 0.064(2) Uani 1 1 d . . . . .
H9A H 0.196285 0.416279 -0.053490 0.096 Uiso 1 1 calc R U . . .
H9B H 0.194060 0.398989 0.037576 0.096 Uiso 1 1 calc R U . . .
H9C H 0.206112 0.284785 -0.011393 0.096 Uiso 1 1 calc R U . . .
C10 C 0.26965(12) 0.4819(9) 0.2528(5) 0.0497(19) Uani 1 1 d . . . . .
C11 C 0.22938(11) 0.7171(8) 0.2588(4) 0.0403(17) Uani 1 1 d . . . . .
C12 C 0.21162(11) 0.7574(10) 0.3094(5) 0.053(2) Uani 1 1 d . . . . .
H12A H 0.214946 0.734272 0.362841 0.080 Uiso 1 1 calc R U . . .
H12B H 0.199113 0.707535 0.293367 0.080 Uiso 1 1 calc R U . . .
H12C H 0.209200 0.856878 0.305016 0.080 Uiso 1 1 calc R U . . .
C13 C 0.23770(16) 1.1485(9) 0.3879(5) 0.060(2) Uani 1 1 d . . . . .
C14 C 0.28292(14) 1.0055(8) 0.4702(5) 0.053(2) Uani 1 1 d . . . . .
C15 C 0.30393(15) 1.0481(13) 0.5005(8) 0.091(4) Uani 1 1 d . . . . .
H15A H 0.309227 1.125207 0.469914 0.137 Uiso 1 1 calc R U . . .
H15B H 0.313544 0.970112 0.496964 0.137 Uiso 1 1 calc R U . . .
H15C H 0.302666 1.076703 0.554311 0.137 Uiso 1 1 calc R U . . .
C16 C 0.37080(13) 1.1125(9) 0.3944(4) 0.050(2) Uani 1 1 d . . . . .
C17 C 0.32828(15) 0.9915(9) 0.2956(5) 0.055(2) Uani 1 1 d . . . . .
C18 C 0.30813(17) 1.0480(12) 0.2628(7) 0.090(4) Uani 1 1 d . . . . .
H18A H 0.309883 1.145864 0.250436 0.136 Uiso 1 1 calc R U . . .
H18B H 0.297049 1.037526 0.300786 0.136 Uiso 1 1 calc R U . . .
H18C H 0.304465 0.997076 0.216054 0.136 Uiso 1 1 calc R U . . .
C19 C 0.33931(18) 0.6141(11) 0.1702(5) 0.066(3) Uani 1 1 d . . . . .
C20 C 0.38218(12) 0.4671(10) 0.2637(4) 0.0478(18) Uani 1 1 d . . . . .
C21 C 0.40284(14) 0.5110(13) 0.2948(7) 0.082(4) Uani 1 1 d . . . . .
H21A H 0.406904 0.598548 0.271143 0.123 Uiso 1 1 calc R U . . .
H21B H 0.413229 0.440390 0.282944 0.123 Uiso 1 1 calc R U . . .
H21C H 0.401901 0.522617 0.350602 0.123 Uiso 1 1 calc R U . . .
C22 C 0.33166(12) 0.4658(9) 0.5267(4) 0.0464(17) Uani 1 1 d . . . . .
C23 C 0.37310(11) 0.6913(7) 0.5290(4) 0.0359(15) Uani 1 1 d . . . . .
C24 C 0.39219(12) 0.7281(10) 0.4840(4) 0.049(2) Uani 1 1 d . . . . .
H24A H 0.390223 0.701853 0.430078 0.073 Uiso 1 1 calc R U . . .
H24B H 0.404186 0.678855 0.505226 0.073 Uiso 1 1 calc R U . . .
H24C H 0.394612 0.827716 0.487339 0.073 Uiso 1 1 calc R U . . .
C25 C 0.33535(12) 0.5752(9) 0.8996(5) 0.0448(17) Uani 1 1 d . . . . .
C26 C 0.37221(10) 0.4362(7) 0.7836(3) 0.0317(13) Uani 1 1 d . . . . .
C27 C 0.39176(12) 0.3552(9) 0.8020(5) 0.0458(18) Uani 1 1 d . . . . .
H27A H 0.394601 0.360305 0.857337 0.069 Uiso 1 1 calc R U . . .
H27B H 0.403478 0.394246 0.773668 0.069 Uiso 1 1 calc R U . . .
H27C H 0.389821 0.258614 0.787045 0.069 Uiso 1 1 calc R U . . .
C28 C 0.46119(10) 0.4454(8) 0.8442(4) 0.0373(15) Uani 1 1 d . . . . .
C29 C 0.42159(10) 0.6865(7) 0.8373(3) 0.0317(14) Uani 1 1 d . . . . .
C30 C 0.40212(12) 0.7316(10) 0.8775(5) 0.053(2) Uani 1 1 d . . . . .
H30A H 0.400277 0.831163 0.870894 0.080 Uiso 1 1 calc R U . . .
H30B H 0.403205 0.709889 0.932343 0.080 Uiso 1 1 calc R U . . .
H30C H 0.390182 0.682992 0.855312 0.080 Uiso 1 1 calc R U . . .
C31 C 0.46186(13) 0.5462(9) 0.4718(5) 0.052(2) Uani 1 1 d . . . . .
C32 C 0.42240(13) 0.4279(8) 0.5832(4) 0.0452(19) Uani 1 1 d . . . . .
C33 C 0.40286(16) 0.3547(10) 0.5610(6) 0.066(3) Uani 1 1 d . . . . .
H33A H 0.391557 0.384331 0.594688 0.099 Uiso 1 1 calc R U . . .
H33B H 0.404878 0.254985 0.566130 0.099 Uiso 1 1 calc R U . . .
H33C H 0.399336 0.376840 0.507546 0.099 Uiso 1 1 calc R U . . .
C34 C 0.43426(12) 1.0526(9) 0.7073(5) 0.0450(17) Uani 1 1 d . . . . .
C35 C 0.47297(13) 0.9163(8) 0.5977(4) 0.0428(17) Uani 1 1 d . . . . .
C36 C 0.49227(13) 0.8391(9) 0.6210(5) 0.054(2) Uani 1 1 d . . . . .
H36A H 0.504044 0.871765 0.590501 0.082 Uiso 1 1 calc R U . . .
H36B H 0.490238 0.740275 0.612026 0.082 Uiso 1 1 calc R U . . .
H36C H 0.495096 0.855040 0.675670 0.082 Uiso 1 1 calc R U . . .
C37 C 0.56246(13) -0.0592(8) 0.6656(5) 0.0471(18) Uani 1 1 d . . . . .
C38 C 0.52193(12) 0.1736(8) 0.6570(4) 0.0403(16) Uani 1 1 d . . . . .
C39 C 0.50226(13) 0.2161(10) 0.6966(5) 0.053(2) Uani 1 1 d . . . . .
H39A H 0.497845 0.306478 0.677469 0.079 Uiso 1 1 calc R U . . .
H39B H 0.504722 0.221433 0.752142 0.079 Uiso 1 1 calc R U . . .
H39C H 0.491387 0.147930 0.686086 0.079 Uiso 1 1 calc R U . . .
C40 C 0.53015(11) 0.5731(8) 0.7939(4) 0.0401(16) Uani 1 1 d . . . . .
C41 C 0.57090(10) 0.4470(7) 0.9026(4) 0.0321(14) Uani 1 1 d . . . . .
C42 C 0.59028(11) 0.5029(10) 0.9405(5) 0.054(2) Uani 1 1 d . . . . .
H42A H 0.602218 0.446326 0.925695 0.080 Uiso 1 1 calc R U . . .
H42B H 0.588654 0.500321 0.996433 0.080 Uiso 1 1 calc R U . . .
H42C H 0.592537 0.598231 0.923866 0.080 Uiso 1 1 calc R U . . .
C43 C 0.56551(13) 0.0720(9) 1.0231(5) 0.0497(19) Uani 1 1 d . . . . .
C44 C 0.52473(12) -0.0592(8) 0.9177(4) 0.0419(17) Uani 1 1 d . . . . .
C45 C 0.50481(14) -0.0065(11) 0.8822(6) 0.070(3) Uani 1 1 d . . . . .
H45A H 0.493521 -0.071068 0.893362 0.105 Uiso 1 1 calc R U . . .
H45B H 0.506517 0.001488 0.826405 0.105 Uiso 1 1 calc R U . . .
H45C H 0.501486 0.084115 0.903737 0.105 Uiso 1 1 calc R U . . .
Li1 Li 0.09704(18) 0.7086(16) -0.1802(7) 0.045(3) Uani 1 1 d . . . . .
Li2 Li 0.1534(2) 0.6777(13) 0.1299(6) 0.042(3) Uani 1 1 d . . . . .
Li3 Li 0.2008(2) 0.6940(18) 0.1135(9) 0.061(4) Uani 1 1 d . . . . .
Li4 Li 0.2474(2) 0.6897(15) 0.0885(9) 0.055(4) Uani 1 1 d . . . . .
Li5 Li 0.2568(2) 0.7766(14) 0.4076(8) 0.054(4) Uani 1 1 d . . . . .
Li6 Li 0.3032(2) 0.7809(18) 0.3827(8) 0.057(4) Uani 1 1 d . . . . .
Li7 Li 0.3500(3) 0.7404(16) 0.3670(7) 0.058(4) Uani 1 1 d . . . . .
Li8 Li 0.35505(18) 0.2410(13) 0.1955(6) 0.037(3) Uani 1 1 d . . . . .
Li9 Li 0.3507(2) 0.6714(15) 0.6925(7) 0.047(3) Uani 1 1 d . . . . .
Li10 Li 0.3977(2) 0.6634(18) 0.6805(8) 0.055(4) Uani 1 1 d . . . . .
Li11 Li 0.44529(19) 0.6561(12) 0.6786(6) 0.038(2) Uani 1 1 d . . . . .
Li12 Li 0.500000 0.149(3) 0.500000 0.075(7) Uani 1 2 d S T P . .
Li13 Li 0.5470(2) 0.1512(16) 0.4980(7) 0.055(3) Uani 1 1 d . . . . .
Li14 Li 0.500000 0.6933(17) 1.000000 0.039(4) Uani 1 2 d S T P . .
Li15 Li 0.54841(17) 0.2056(13) 0.8250(6) 0.036(2) Uani 1 1 d . . . . .
Li16 Li 0.54851(17) -0.2946(12) 0.9947(7) 0.037(3) Uani 1 1 d . . . . .

loop_
_atom_site_aniso_label
_atom_site_aniso_U_11
_atom_site_aniso_U_22
_atom_site_aniso_U_33
_atom_site_aniso_U_23
_atom_site_aniso_U_13
_atom_site_aniso_U_12
S1 0.0393(8) 0.0332(8) 0.0208(7) 0.0027(6) -0.0030(6) -0.0082(7)
S2 0.0727(12) 0.0295(9) 0.0244(7) -0.0023(7) -0.0052(7) 0.0036(8)
S3 0.0715(12) 0.0282(9) 0.0457(10) 0.0006(8) 0.0108(9) 0.0036(9)
S4 0.0338(8) 0.0318(9) 0.0473(9) -0.0073(7) -0.0124(7) 0.0042(7)
S5 0.0569(11) 0.0251(9) 0.0522(10) -0.0045(7) -0.0203(8) 0.0042(7)
S6 0.0710(12) 0.0390(10) 0.0293(8) 0.0047(7) -0.0051(8) -0.0227(9)
S7 0.0579(10) 0.0373(9) 0.0277(8) -0.0010(7) 0.0027(7) 0.0062(8)
S8 0.0420(8) 0.0315(8) 0.0267(7) 0.0058(6) -0.0095(6) -0.0087(7)
S9 0.0401(8) 0.0303(8) 0.0307(7) 0.0046(7) -0.0027(6) 0.0032(7)
S10 0.0317(7) 0.0305(8) 0.0263(7) -0.0072(6) -0.0071(6) 0.0045(6)
S11 0.0735(12) 0.0267(9) 0.0322(8) 0.0008(7) 0.0049(8) 0.0031(8)
S12 0.0564(10) 0.0271(8) 0.0281(8) -0.0006(6) 0.0010(7) -0.0010(7)
S13 0.0592(10) 0.0323(9) 0.0240(7) -0.0014(6) 0.0009(7) 0.0120(8)
S14 0.0261(7) 0.0309(8) 0.0260(7) 0.0022(6) 0.0005(5) -0.0018(6)
S15 0.0527(9) 0.0340(9) 0.0276(7) 0.0076(7) -0.0049(6) -0.0125(8)
F1 0.081(4) 0.049(2) 0.106(5) 0.018(3) 0.002(3) 0.001(2)
F2 0.081(4) 0.049(2) 0.106(5) 0.018(3) 0.002(3) 0.001(2)
F3 0.081(4) 0.049(2) 0.106(5) 0.018(3) 0.002(3) 0.001(2)
F1A 0.081(4) 0.049(2) 0.106(5) 0.018(3) 0.002(3) 0.001(2)
F2A 0.081(4) 0.049(2) 0.106(5) 0.018(3) 0.002(3) 0.001(2)
F3A 0.081(4) 0.049(2) 0.106(5) 0.018(3) 0.002(3) 0.001(2)
F4 0.107(4) 0.069(4) 0.068(3) -0.038(3) -0.007(3) -0.020(4)
F5 0.143(5) 0.080(4) 0.031(2) -0.011(3) -0.014(3) 0.017(4)
F6 0.090(4) 0.122(6) 0.086(4) -0.047(4) -0.011(3) 0.052(4)
F7 0.092(4) 0.070(4) 0.095(4) 0.038(3) 0.020(3) 0.027(3)
F8 0.168(7) 0.075(4) 0.050(3) 0.012(3) 0.006(4) 0.002(4)
F9 0.076(4) 0.114(6) 0.139(6) 0.069(5) 0.018(4) -0.027(4)
F10 0.069(3) 0.049(3) 0.170(6) -0.043(4) -0.026(4) 0.002(3)
F11 0.072(3) 0.060(4) 0.117(5) -0.015(3) 0.030(3) 0.021(3)
F12 0.147(6) 0.046(3) 0.088(4) 0.012(3) 0.012(4) 0.017(4)
F13 0.144(6) 0.088(5) 0.054(3) 0.000(3) -0.003(4) 0.033(4)
F14 0.109(5) 0.065(4) 0.092(4) 0.013(3) -0.059(4) -0.002(3)
F15 0.130(5) 0.032(3) 0.073(4) 0.008(2) -0.022(3) 0.006(3)
F16 0.082(4) 0.117(5) 0.037(2) -0.006(3) 0.008(2) -0.046(4)
F17 0.119(5) 0.054(3) 0.042(3) -0.006(2) -0.001(3) -0.016(3)
F18 0.077(4) 0.087(4) 0.065(3) -0.019(3) -0.027(3) -0.009(3)
F19 0.098(4) 0.097(5) 0.067(4) 0.024(3) -0.030(3) 0.003(4)
F20 0.102(4) 0.148(7) 0.036(3) 0.010(3) 0.016(3) 0.010(4)
F21 0.176(7) 0.054(4) 0.061(4) 0.016(3) -0.002(4) -0.017(4)
F22 0.156(6) 0.039(3) 0.066(4) -0.008(3) 0.011(4) -0.018(3)
F23 0.071(3) 0.058(4) 0.116(5) 0.015(3) 0.018(3) -0.030(3)
F24 0.095(4) 0.051(3) 0.122(5) 0.040(3) -0.044(4) -0.014(3)
F25 0.078(4) 0.111(6) 0.111(5) -0.047(4) 0.002(3) 0.045(4)
F26 0.132(5) 0.068(4) 0.033(2) -0.007(2) 0.001(3) -0.012(3)
F27 0.087(4) 0.063(4) 0.065(3) -0.027(3) 0.010(3) -0.023(3)
F28 0.064(3) 0.043(2) 0.083(4) -0.007(3) 0.004(3) 0.0038(19)
F29 0.064(3) 0.043(2) 0.083(4) -0.007(3) 0.004(3) 0.0038(19)
F30 0.064(3) 0.043(2) 0.083(4) -0.007(3) 0.004(3) 0.0038(19)
F28A 0.064(3) 0.043(2) 0.083(4) -0.007(3) 0.004(3) 0.0038(19)
F29A 0.064(3) 0.043(2) 0.083(4) -0.007(3) 0.004(3) 0.0038(19)
F30A 0.064(3) 0.043(2) 0.083(4) -0.007(3) 0.004(3) 0.0038(19)
F31 0.087(4) 0.065(4) 0.079(4) 0.038(3) 0.007(3) 0.016(3)
F32 0.087(4) 0.121(6) 0.116(5) 0.054(5) 0.001(4) -0.047(4)
F33 0.165(6) 0.075(4) 0.033(2) 0.007(3) 0.012(3) 0.001(4)
F34 0.078(4) 0.105(5) 0.097(4) -0.049(4) -0.008(3) 0.046(4)
F35 0.093(4) 0.063(4) 0.075(4) -0.039(3) 0.017(3) -0.024(3)
F36 0.137(5) 0.073(4) 0.030(2) -0.014(3) 0.001(3) -0.011(4)
F37 0.096(5) 0.055(4) 0.155(7) -0.050(4) -0.043(4) 0.016(3)
F38 0.089(4) 0.050(3) 0.118(5) 0.000(3) 0.046(4) 0.024(3)
F39 0.169(7) 0.040(3) 0.074(4) 0.015(3) 0.046(4) 0.014(4)
F40 0.116(4) 0.038(3) 0.050(3) 0.016(2) 0.003(3) -0.010(3)
F41 0.058(3) 0.115(5) 0.033(2) 0.016(3) 0.009(2) 0.019(3)
F42 0.053(3) 0.094(4) 0.059(3) 0.028(3) -0.027(2) -0.013(3)
F43 0.170(7) 0.047(3) 0.046(3) -0.004(2) 0.007(3) 0.000(4)
F44 0.078(3) 0.118(5) 0.038(2) -0.001(3) 0.007(2) -0.029(4)
F45 0.070(3) 0.111(5) 0.057(3) -0.021(3) -0.027(3) 0.000(3)
O1 0.050(3) 0.047(3) 0.036(2) 0.010(2) -0.021(2) -0.015(2)
O2 0.041(2) 0.053(3) 0.023(2) -0.004(2) 0.0006(18) 0.001(2)
O3 0.043(3) 0.045(3) 0.033(2) -0.003(2) -0.0030(19) -0.002(2)
O4 0.052(3) 0.041(3) 0.034(2) 0.014(2) -0.010(2) 0.003(2)
O5 0.107(5) 0.046(3) 0.036(3) 0.004(2) 0.001(3) -0.027(3)
O6 0.054(3) 0.040(3) 0.044(3) -0.005(2) -0.015(2) 0.008(2)
O7 0.055(3) 0.042(3) 0.070(4) -0.016(3) -0.003(3) 0.002(3)
O8 0.091(5) 0.043(4) 0.068(4) 0.009(3) 0.020(3) 0.031(3)
O9 0.066(3) 0.038(3) 0.050(3) -0.013(2) -0.007(3) -0.001(3)
O10 0.038(3) 0.045(3) 0.055(3) -0.004(2) -0.017(2) -0.001(2)
O11 0.045(3) 0.070(4) 0.041(3) 0.004(3) -0.008(2) 0.006(3)
O12 0.040(3) 0.051(3) 0.047(3) -0.020(2) -0.019(2) 0.010(2)
O13 0.059(3) 0.020(2) 0.067(3) 0.000(2) -0.025(3) -0.007(2)
O14 0.062(3) 0.041(3) 0.056(3) -0.011(2) -0.016(3) 0.013(3)
O15 0.055(3) 0.032(3) 0.056(3) -0.002(2) -0.018(3) -0.004(2)
O16 0.068(3) 0.031(3) 0.045(3) 0.006(2) -0.007(3) -0.011(2)
O17 0.105(5) 0.066(4) 0.036(3) 0.001(3) 0.017(3) -0.049(4)
O18 0.058(3) 0.035(3) 0.049(3) 0.014(2) -0.022(2) -0.014(2)
O19 0.061(3) 0.053(3) 0.038(3) -0.007(2) 0.004(2) 0.028(3)
O20 0.044(3) 0.037(3) 0.040(3) -0.005(2) 0.003(2) 0.004(2)
O21 0.047(3) 0.052(3) 0.035(3) -0.014(2) -0.003(2) -0.001(2)
O22 0.042(3) 0.050(3) 0.038(3) 0.010(2) -0.016(2) -0.004(2)
O23 0.051(3) 0.054(3) 0.023(2) -0.004(2) -0.010(2) -0.008(2)
O24 0.047(3) 0.044(3) 0.023(2) 0.006(2) -0.0122(18) -0.010(2)
O25 0.050(3) 0.041(3) 0.042(3) 0.017(2) -0.008(2) 0.005(2)
O26 0.043(3) 0.042(3) 0.042(3) 0.007(2) 0.001(2) -0.006(2)
O27 0.048(3) 0.039(3) 0.031(2) 0.006(2) -0.008(2) -0.008(2)
O28 0.038(2) 0.041(3) 0.043(3) -0.010(2) -0.021(2) 0.006(2)
O29 0.039(2) 0.046(3) 0.031(2) 0.001(2) -0.0045(18) 0.002(2)
O30 0.037(2) 0.041(3) 0.028(2) -0.004(2) -0.0105(17) -0.001(2)
O31 0.103(5) 0.049(4) 0.053(4) 0.000(3) 0.010(3) 0.035(4)
O32 0.056(3) 0.041(3) 0.043(3) -0.008(2) -0.002(2) 0.005(2)
O33 0.063(3) 0.039(3) 0.036(3) -0.006(2) -0.011(2) -0.010(2)
O34 0.069(3) 0.038(3) 0.039(3) 0.002(2) 0.003(2) -0.017(3)
O35 0.059(3) 0.039(3) 0.044(3) 0.010(2) -0.003(2) 0.000(2)
O36 0.069(3) 0.043(3) 0.038(3) 0.010(2) 0.000(2) -0.004(3)
O37 0.063(3) 0.048(3) 0.030(2) -0.007(2) -0.001(2) 0.015(3)
O38 0.060(3) 0.051(3) 0.025(2) 0.001(2) 0.007(2) 0.005(3)
O39 0.060(3) 0.043(3) 0.034(2) -0.005(2) -0.002(2) 0.006(2)
O40 0.032(2) 0.033(2) 0.038(2) -0.006(2) 0.0007(19) -0.0046(19)
O41 0.035(2) 0.036(3) 0.033(2) -0.0004(19) 0.0046(18) 0.0022(19)
O42 0.029(2) 0.045(3) 0.026(2) -0.001(2) 0.0002(17) 0.000(2)
O43 0.065(3) 0.052(3) 0.036(3) 0.007(2) 0.009(2) -0.028(3)
O44 0.043(3) 0.038(3) 0.046(3) 0.008(2) -0.002(2) -0.006(2)
O45 0.049(3) 0.035(3) 0.041(3) 0.013(2) -0.008(2) -0.005(2)
N1 0.045(3) 0.039(3) 0.024(3) 0.002(2) 0.002(2) -0.009(3)
N2 0.082(5) 0.040(4) 0.032(3) -0.002(3) -0.003(3) 0.025(3)
N3 0.089(5) 0.025(3) 0.046(4) -0.005(3) 0.018(3) -0.022(3)
N4 0.034(3) 0.034(3) 0.040(3) -0.008(2) -0.011(2) 0.008(2)
N5 0.058(4) 0.034(4) 0.070(4) -0.010(3) -0.029(3) -0.006(3)
N6 0.075(4) 0.033(3) 0.045(4) 0.013(3) -0.009(3) -0.017(3)
N7 0.060(4) 0.046(4) 0.040(3) -0.017(3) 0.002(3) 0.000(3)
N8 0.038(3) 0.035(3) 0.024(2) 0.007(2) -0.009(2) -0.014(2)
N9 0.038(3) 0.033(3) 0.029(3) 0.001(2) 0.003(2) 0.006(2)
N10 0.031(3) 0.045(3) 0.022(2) -0.011(2) -0.0099(19) 0.008(2)
N11 0.081(5) 0.035(4) 0.029(3) -0.003(3) 0.004(3) -0.017(3)
N12 0.057(4) 0.029(3) 0.034(3) 0.002(2) 0.003(3) 0.002(3)
N13 0.058(3) 0.038(3) 0.023(3) -0.002(2) 0.003(2) 0.017(3)
N14 0.029(2) 0.031(3) 0.029(3) -0.001(2) -0.005(2) -0.001(2)
N15 0.056(4) 0.035(3) 0.037(3) 0.012(3) -0.012(3) -0.009(3)
C1 0.065(5) 0.040(4) 0.051(4) 0.005(4) 0.023(4) -0.001(4)
C2 0.037(3) 0.031(4) 0.042(4) -0.004(3) -0.003(3) -0.005(3)
C3 0.042(4) 0.068(6) 0.052(5) 0.010(4) 0.007(4) -0.015(4)
C4 0.068(5) 0.056(5) 0.031(4) -0.012(4) -0.010(3) 0.009(4)
C5 0.071(5) 0.045(5) 0.030(3) -0.014(3) -0.019(3) 0.023(4)
C6 0.088(7) 0.058(6) 0.080(7) -0.019(5) -0.030(6) 0.040(5)
C7 0.055(5) 0.043(5) 0.079(6) 0.015(5) 0.012(4) 0.001(4)
C8 0.067(5) 0.038(4) 0.037(4) 0.005(3) -0.001(3) -0.013(4)
C9 0.085(7) 0.044(5) 0.062(6) 0.001(4) 0.004(5) -0.019(5)
C10 0.047(4) 0.038(4) 0.065(5) -0.016(4) -0.003(4) 0.008(3)
C11 0.039(4) 0.033(4) 0.049(4) -0.011(3) -0.019(3) 0.012(3)
C12 0.035(4) 0.069(6) 0.055(5) -0.023(4) -0.012(3) 0.006(4)
C13 0.088(6) 0.030(4) 0.063(5) -0.003(4) -0.027(5) 0.004(4)
C14 0.064(5) 0.033(4) 0.060(5) -0.005(4) -0.019(4) -0.003(4)
C15 0.057(6) 0.083(8) 0.133(11) -0.048(8) -0.027(6) -0.013(6)
C16 0.060(5) 0.056(5) 0.034(4) 0.004(3) -0.007(3) -0.018(4)
C17 0.084(6) 0.039(4) 0.042(4) 0.003(3) -0.025(4) -0.005(4)
C18 0.088(7) 0.066(7) 0.117(9) 0.048(7) -0.043(7) -0.010(6)
C19 0.104(8) 0.057(6) 0.039(4) 0.001(4) 0.002(5) -0.007(5)
C20 0.050(4) 0.058(5) 0.036(4) -0.017(4) 0.002(3) -0.008(4)
C21 0.054(5) 0.103(9) 0.090(7) -0.058(7) 0.007(5) -0.022(5)
C22 0.050(4) 0.042(4) 0.048(4) 0.009(4) -0.004(3) -0.008(4)
C23 0.046(4) 0.030(4) 0.032(3) 0.000(3) -0.006(3) -0.010(3)
C24 0.044(4) 0.066(5) 0.037(4) 0.008(4) -0.005(3) -0.013(4)
C25 0.044(4) 0.043(4) 0.047(4) -0.001(3) 0.005(3) 0.007(3)
C26 0.045(3) 0.029(3) 0.022(3) -0.004(3) -0.003(2) -0.004(3)
C27 0.041(4) 0.043(4) 0.054(5) 0.001(4) 0.002(3) 0.008(3)
C28 0.038(3) 0.034(4) 0.040(4) -0.009(3) 0.008(3) 0.000(3)
C29 0.038(3) 0.033(4) 0.024(3) -0.003(3) -0.011(2) 0.003(3)
C30 0.041(4) 0.074(6) 0.045(4) -0.022(4) -0.018(3) 0.023(4)
C31 0.058(5) 0.048(5) 0.049(5) 0.013(4) 0.008(4) -0.007(4)
C32 0.071(5) 0.036(4) 0.028(3) 0.009(3) -0.010(3) -0.024(4)
C33 0.083(6) 0.052(6) 0.063(6) -0.008(4) -0.004(5) -0.035(5)
C34 0.053(4) 0.039(4) 0.044(4) -0.013(3) 0.003(3) 0.003(3)
C35 0.069(5) 0.034(4) 0.026(3) -0.006(3) 0.003(3) 0.003(3)
C36 0.053(5) 0.043(5) 0.067(5) 0.004(4) 0.004(4) 0.007(4)
C37 0.059(5) 0.034(4) 0.048(4) -0.001(3) 0.003(3) 0.012(4)
C38 0.063(4) 0.030(4) 0.028(3) 0.001(3) 0.002(3) 0.013(3)
C39 0.057(5) 0.057(5) 0.045(4) -0.009(4) -0.001(4) 0.016(4)
C40 0.043(4) 0.045(4) 0.032(3) 0.005(3) -0.003(3) -0.001(3)
C41 0.032(3) 0.037(4) 0.027(3) 0.005(3) -0.001(2) 0.003(3)
C42 0.036(4) 0.062(6) 0.063(5) -0.014(4) -0.011(3) -0.001(4)
C43 0.057(5) 0.052(5) 0.040(4) 0.008(4) -0.001(3) -0.007(4)
C44 0.050(4) 0.032(4) 0.044(4) 0.009(3) -0.014(3) -0.001(3)
C45 0.058(5) 0.064(6) 0.087(7) 0.030(5) -0.020(5) 0.004(5)
Li1 0.033(6) 0.062(9) 0.040(6) 0.008(6) -0.002(5) -0.004(6)
Li2 0.068(8) 0.031(6) 0.027(5) -0.002(5) -0.008(5) 0.000(6)
Li3 0.050(8) 0.066(10) 0.067(9) -0.017(8) -0.014(7) 0.004(7)
Li4 0.067(9) 0.038(7) 0.059(8) -0.007(6) -0.029(7) 0.012(6)
Li5 0.073(9) 0.034(7) 0.055(8) 0.000(6) -0.036(7) 0.008(6)
Li6 0.056(8) 0.070(10) 0.045(7) 0.011(7) -0.028(6) -0.007(7)
Li7 0.080(10) 0.058(9) 0.035(6) 0.022(6) -0.026(7) -0.043(8)
Li8 0.040(6) 0.044(7) 0.028(5) -0.001(5) -0.007(5) 0.010(5)
Li9 0.056(7) 0.042(7) 0.042(6) 0.012(6) -0.017(5) -0.009(6)
Li10 0.047(7) 0.070(10) 0.048(7) 0.009(7) -0.027(6) -0.013(7)
Li11 0.050(6) 0.028(6) 0.036(6) -0.013(5) -0.003(5) -0.003(5)
Li12 0.088(16) 0.10(2) 0.039(10) 0.000 -0.009(10) 0.000
Li13 0.082(10) 0.049(8) 0.034(6) -0.010(6) -0.009(6) 0.014(7)
Li14 0.048(9) 0.028(8) 0.041(9) 0.000 -0.004(7) 0.000
Li15 0.034(5) 0.039(7) 0.034(6) 0.008(5) -0.001(4) 0.004(5)
Li16 0.037(6) 0.034(6) 0.038(6) 0.012(5) -0.006(5) -0.005(5)

loop_
_atom_type_symbol
_atom_type_description
_atom_type_scat_dispersion_real
_atom_type_scat_dispersion_imag
_atom_type_scat_source
C C 0.0181 0.0091 'International Tables Vol C Tables 4.2.6.8 and 6.1.1.4'
H H 0.0000 0.0000 'International Tables Vol C Tables 4.2.6.8 and 6.1.1.4'
F F 0.0727 0.0534 'International Tables Vol C Tables 4.2.6.8 and 6.1.1.4'
Li Li 0.0008 0.0003 'International Tables Vol C Tables 4.2.6.8 and 6.1.1.4'
N N 0.0311 0.0180 'International Tables Vol C Tables 4.2.6.8 and 6.1.1.4'
O O 0.0492 0.0322 'International Tables Vol C Tables 4.2.6.8 and 6.1.1.4'
S S 0.3331 0.5567 'International Tables Vol C Tables 4.2.6.8 and 6.1.1.4'

loop_
_geom_angle_atom_site_label_1
_geom_angle_atom_site_label_2
_geom_angle_atom_site_label_3
_geom_angle
_geom_angle_site_symmetry_1
_geom_angle_site_symmetry_3
_geom_angle_publ_flag
O1 S1 O2 116.3(3) . . ?
O1 S1 N1 107.2(3) . . ?
O1 S1 C1 103.8(4) . . ?
O2 S1 N1 117.3(3) . . ?
O2 S1 C1 104.3(3) . . ?
N1 S1 C1 106.6(3) . . ?
O4 S2 N2 118.5(4) . . ?
O4 S2 C4 104.3(4) . . ?
O5 S2 O4 117.5(4) . . ?
O5 S2 N2 106.9(4) . . ?
O5 S2 C4 104.4(4) . . ?
N2 S2 C4 103.1(4) . . ?
O7 S3 O8 115.8(4) . . ?
O7 S3 N3 118.2(4) . . ?
O7 S3 C7 105.2(4) . . ?
O8 S3 N3 108.3(4) . . ?
O8 S3 C7 103.8(4) . . ?
N3 S3 C7 103.7(4) . . ?
O10 S4 N4 107.5(3) . . ?
O10 S4 C10 103.9(3) . . ?
O11 S4 O10 116.9(3) . . ?
O11 S4 N4 117.4(3) . . ?
O11 S4 C10 104.1(4) . . ?
N4 S4 C10 105.5(4) . . ?
O13 S5 O14 114.8(4) . . ?
O13 S5 N5 118.2(4) . . ?
O13 S5 C13 103.5(4) . . ?
O14 S5 N5 108.5(4) . . ?
O14 S5 C13 102.6(4) . . ?
N5 S5 C13 107.8(4) . . ?
O16 S6 N6 117.5(3) . . ?
O16 S6 C16 104.3(4) . . ?
O17 S6 O16 118.2(4) . . ?
O17 S6 N6 107.0(4) . . ?
O17 S6 C16 104.8(4) . . ?
N6 S6 C16 103.1(4) . . ?
O19 S7 O20 117.6(3) . . ?
O19 S7 N7 106.6(3) . . ?
O19 S7 C19 102.5(4) . . ?
O20 S7 N7 118.5(3) . . ?
O20 S7 C19 103.8(4) . . ?
N7 S7 C19 106.0(5) . . ?
O22 S8 O23 116.8(3) . . ?
O22 S8 N8 107.6(3) . . ?
O22 S8 C22 104.0(3) . . ?
O23 S8 N8 116.9(3) . . ?
O23 S8 C22 104.5(3) . . ?
N8 S8 C22 105.6(3) . . ?
O25 S9 N9 117.5(3) . . ?
O25 S9 C25 104.4(4) . . ?
O26 S9 O25 116.6(3) . . ?
O26 S9 N9 108.4(3) . . ?
O26 S9 C25 104.4(3) . . ?
N9 S9 C25 103.7(3) . . ?
O28 S10 O29 117.1(3) . . ?
O28 S10 N10 106.0(3) . . ?
O28 S10 C28 104.2(3) . . ?
O29 S10 N10 118.0(3) . . ?
O29 S10 C28 104.2(3) . . ?
N10 S10 C28 105.9(3) . . ?
O31 S11 O32 115.7(4) . . ?
O31 S11 N11 108.7(4) . . ?
O31 S11 C31 104.1(4) . . ?
O32 S11 N11 117.8(3) . . ?
O32 S11 C31 105.1(4) . . ?
N11 S11 C31 103.6(4) . . ?
O34 S12 N12 108.0(3) . . ?
O34 S12 C34 104.5(3) . . ?
O35 S12 O34 117.0(3) . . ?
O35 S12 N12 117.7(3) . . ?
O35 S12 C34 104.8(4) . . ?
N12 S12 C34 102.9(3) . . ?
O37 S13 N13 106.5(3) . . ?
O37 S13 C37 104.4(4) . . ?
O38 S13 O37 117.3(3) . . ?
O38 S13 N13 117.3(3) . . ?
O38 S13 C37 104.1(4) . . ?
N13 S13 C37 105.9(4) . . ?
O40 S14 N14 117.3(3) . . ?
O40 S14 C40 104.0(3) . . ?
O41 S14 O40 116.5(3) . . ?
O41 S14 N14 108.3(3) . . ?
O41 S14 C40 104.8(3) . . ?
N14 S14 C40 104.1(3) . . ?
O43 S15 N15 108.6(3) . . ?
O43 S15 C43 104.7(3) . . ?
O44 S15 O43 117.0(4) . . ?
O44 S15 N15 116.8(3) . . ?
O44 S15 C43 104.4(4) . . ?
N15 S15 C43 103.7(4) . . ?
C1 F1A F3A 46.6(10) . . ?
C1 F3A F1A 57.8(13) . . ?
S1 O1 Li1 167.8(6) . . ?
S1 O2 Li2 125.0(5) . . ?
C2 O3 Li2 133.7(6) . . ?
C2 O3 Li3 132.9(7) . . ?
Li3 O3 Li2 90.8(6) . . ?
S2 O4 Li2 128.7(5) . . ?
S2 O5 Li9 99.2(5) . 4_546 ?
C5 O6 Li2 132.8(7) . . ?
C5 O6 Li3 137.3(7) . . ?
Li2 O6 Li3 89.6(6) . . ?
S3 O7 Li4 126.2(5) . . ?
C8 O9 Li3 136.8(7) . . ?
C8 O9 Li4 133.4(7) . . ?
Li4 O9 Li3 89.4(6) . . ?
S4 O10 Li6 162.5(6) . . ?
S4 O11 Li4 129.2(6) . . ?
C11 O12 Li3 135.7(6) . . ?
C11 O12 Li4 132.2(6) . . ?
Li3 O12 Li4 89.1(6) . . ?
S5 O13 Li5 123.4(6) . . ?
S5 O14 Li5 115.8(6) . 4_556 ?
C14 O15 Li5 128.8(7) . . ?
C14 O15 Li6 130.0(7) . . ?
Li6 O15 Li5 97.2(7) . . ?
S6 O16 Li7 129.0(7) . . ?
S6 O17 Li1 167.0(6) . 4 ?
C17 O18 Li6 132.1(7) . . ?
C17 O18 Li7 129.3(7) . . ?
Li6 O18 Li7 95.2(6) . . ?
S7 O19 Li7 104.4(6) . . ?
S7 O20 Li8 124.6(5) . . ?
C20 O21 Li1 133.4(6) . 4_545 ?
C20 O21 Li8 129.5(6) . . ?
Li8 O21 Li1 94.1(5) . 4_545 ?
S8 O22 Li6 160.8(6) . . ?
S8 O23 Li9 128.1(5) . . ?
C23 O24 Li9 131.9(6) . . ?
C23 O24 Li10 135.2(6) . . ?
Li10 O24 Li9 89.8(5) . . ?
S9 O25 Li9 127.1(5) . . ?
S9 O26 Li3 161.7(5) . 4_546 ?
C26 O27 Li9 133.3(6) . . ?
C26 O27 Li10 137.5(6) . . ?
Li9 O27 Li10 88.6(5) . . ?
S10 O28 Li14 173.7(5) . . ?
S10 O28 Li16 95.5(4) . 2_667 ?
Li14 O28 Li16 86.6(3) . 2_667 ?
S10 O29 Li11 124.3(4) . . ?
C29 O30 Li10 134.4(6) . . ?
C29 O30 Li11 133.3(5) . . ?
Li10 O30 Li11 90.5(5) . . ?
S11 O32 Li11 127.6(5) . . ?
C32 O33 Li10 136.7(6) . . ?
C32 O33 Li11 133.4(6) . . ?
Li11 O33 Li10 89.5(5) . . ?
S12 O34 Li10 163.6(5) . . ?
S12 O35 Li13 127.8(5) . 2_666 ?
C35 O36 Li12 137.9(8) . 1_565 ?
C35 O36 Li13 134.0(7) . 2_666 ?
Li13 O36 Li12 87.7(6) 2_666 1_565 ?
S13 O37 Li1 175.3(6) . 3_546 ?
S13 O38 Li13 127.9(6) . . ?
C38 O39 Li12 136.0(6) . . ?
C38 O39 Li13 131.9(6) . . ?
Li12 O39 Li13 89.6(4) . . ?
S14 O40 Li15 127.4(4) . . ?
S14 O41 Li14 160.2(4) . . ?
C41 O42 Li1 134.0(5) . 3_546 ?
C41 O42 Li15 130.8(5) . . ?
Li15 O42 Li1 92.9(5) . 3_546 ?
S15 O43 Li1 161.5(6) . 3_546 ?
S15 O44 Li16 127.5(5) . . ?
C44 O45 Li14 134.7(5) . 1_545 ?
C44 O45 Li16 130.5(6) . . ?
Li16 O45 Li14 92.9(5) . 1_545 ?
S1 N1 Li8 101.6(4) . 4 ?
C2 N1 S1 121.1(5) . . ?
C2 N1 Li8 137.2(6) . 4 ?
C5 N2 S2 121.0(6) . . ?
S3 N3 Li4 93.8(5) . 4_545 ?
C8 N3 S3 122.0(5) . . ?
C8 N3 Li4 144.0(6) . 4_545 ?
S4 N4 Li5 108.9(5) . . ?
C11 N4 S4 120.6(5) . . ?
C11 N4 Li5 130.2(7) . . ?
C14 N5 S5 122.8(6) . . ?
S6 N6 Li8 100.2(4) . 1_565 ?
C17 N6 S6 121.2(6) . . ?
C17 N6 Li8 138.6(6) . 1_565 ?
C20 N7 S7 122.3(5) . . ?
S8 N8 Li7 109.3(5) . . ?
C23 N8 S8 120.2(4) . . ?
C23 N8 Li7 130.4(6) . . ?
S9 N9 Li2 104.4(4) . 4_546 ?
C26 N9 S9 121.4(5) . . ?
C26 N9 Li2 134.1(6) . 4_546 ?
S10 N10 Li16 93.7(4) . 2_667 ?
C29 N10 S10 120.7(4) . . ?
C29 N10 Li16 145.4(5) . 2_667 ?
S11 N11 Li13 94.8(5) . 2_656 ?
C32 N11 S11 121.8(5) . . ?
C32 N11 Li13 143.3(6) . 2_656 ?
S12 N12 Li11 102.9(4) . . ?
C35 N12 S12 121.0(5) . . ?
C35 N12 Li11 136.0(6) . . ?
S13 N13 Li15 97.4(4) . . ?
C38 N13 S13 119.9(5) . . ?
C38 N13 Li15 142.4(5) . . ?
S14 N14 Li16 106.8(4) . 1_565 ?
C41 N14 S14 120.5(5) . . ?
C41 N14 Li16 132.6(5) . 1_565 ?
S15 N15 Li15 102.9(4) . . ?
C44 N15 S15 121.5(5) . . ?
C44 N15 Li15 135.5(6) . . ?
F1 C1 S1 108.5(6) . . ?
F2 C1 S1 109.5(7) . . ?
F2 C1 F1 93.6(9) . . ?
F3 C1 S1 114.3(7) . . ?
F3 C1 F1 107.2(9) . . ?
F3 C1 F2 121.2(9) . . ?
F1A C1 S1 103.8(9) . . ?
F2A C1 S1 111.6(9) . . ?
F2A C1 F1A 99.5(14) . . ?
F3A C1 S1 118.4(13) . . ?
F3A C1 F1A 75.5(14) . . ?
F3A C1 F2A 129.5(16) . . ?
O3 C2 N1 123.7(6) . . ?
O3 C2 C3 120.8(7) . . ?
N1 C2 C3 115.5(6) . . ?
C2 C3 H3A 109.5 . . ?
C2 C3 H3B 109.5 . . ?
C2 C3 H3C 109.5 . . ?
H3A C3 H3B 109.5 . . ?
H3A C3 H3C 109.5 . . ?
H3B C3 H3C 109.5 . . ?
F4 C4 S2 111.9(6) . . ?
F4 C4 F5 107.3(7) . . ?
F5 C4 S2 110.3(6) . . ?
F6 C4 S2 111.3(6) . . ?
F6 C4 F4 107.6(8) . . ?
F6 C4 F5 108.2(8) . . ?
O6 C5 N2 126.3(7) . . ?
O6 C5 C6 120.1(9) . . ?
N2 C5 C6 113.6(8) . . ?
C5 C6 H6A 109.5 . . ?
C5 C6 H6B 109.5 . . ?
C5 C6 H6C 109.5 . . ?
H6A C6 H6B 109.5 . . ?
H6A C6 H6C 109.5 . . ?
H6B C6 H6C 109.5 . . ?
F7 C7 S3 110.0(6) . . ?
F8 C7 S3 110.8(6) . . ?
F8 C7 F7 108.4(8) . . ?
F9 C7 S3 110.5(7) . . ?
F9 C7 F7 107.3(8) . . ?
F9 C7 F8 109.7(9) . . ?
O9 C8 N3 125.6(7) . . ?
O9 C8 C9 120.5(8) . . ?
N3 C8 C9 113.9(7) . . ?
C8 C9 H9A 109.5 . . ?
C8 C9 H9B 109.5 . . ?
C8 C9 H9C 109.5 . . ?
H9A C9 H9B 109.5 . . ?
H9A C9 H9C 109.5 . . ?
H9B C9 H9C 109.5 . . ?
F10 C10 S4 111.4(6) . . ?
F10 C10 F11 109.3(7) . . ?
F10 C10 F12 109.2(8) . . ?
F11 C10 S4 110.6(6) . . ?
F11 C10 F12 105.9(7) . . ?
F12 C10 S4 110.3(6) . . ?
O12 C11 N4 125.4(7) . . ?
O12 C11 C12 120.6(6) . . ?
N4 C11 C12 114.1(6) . . ?
C11 C12 H12A 109.5 . . ?
C11 C12 H12B 109.5 . . ?
C11 C12 H12C 109.5 . . ?
H12A C12 H12B 109.5 . . ?
H12A C12 H12C 109.5 . . ?
H12B C12 H12C 109.5 . . ?
F13 C13 S5 109.3(6) . . ?
F14 C13 S5 112.5(7) . . ?
F14 C13 F13 108.2(8) . . ?
F14 C13 F15 108.6(8) . . ?
F15 C13 S5 111.7(6) . . ?
F15 C13 F13 106.2(8) . . ?
O15 C14 N5 125.6(8) . . ?
O15 C14 C15 120.1(9) . . ?
N5 C14 C15 114.3(8) . . ?
C14 C15 H15A 109.5 . . ?
C14 C15 H15B 109.5 . . ?
C14 C15 H15C 109.5 . . ?
H15A C15 H15B 109.5 . . ?
H15A C15 H15C 109.5 . . ?
H15B C15 H15C 109.5 . . ?
F16 C16 S6 109.6(5) . . ?
F17 C16 S6 111.0(5) . . ?
F17 C16 F16 106.5(8) . . ?
F18 C16 S6 109.2(6) . . ?
F18 C16 F16 109.2(7) . . ?
F18 C16 F17 111.3(7) . . ?
O18 C17 N6 126.4(8) . . ?
O18 C17 C18 118.3(9) . . ?
N6 C17 C18 115.3(8) . . ?
C17 C18 H18A 109.5 . . ?
C17 C18 H18B 109.5 . . ?
C17 C18 H18C 109.5 . . ?
H18A C18 H18B 109.5 . . ?
H18A C18 H18C 109.5 . . ?
H18B C18 H18C 109.5 . . ?
F19 C19 S7 112.5(7) . . ?
F19 C19 F20 108.4(8) . . ?
F19 C19 F21 106.7(10) . . ?
F20 C19 S7 110.3(8) . . ?
F20 C19 F21 108.9(9) . . ?
F21 C19 S7 109.9(7) . . ?
O21 C20 N7 125.7(7) . . ?
O21 C20 C21 120.5(8) . . ?
N7 C20 C21 113.8(7) . . ?
C20 C21 H21A 109.5 . . ?
C20 C21 H21B 109.5 . . ?
C20 C21 H21C 109.5 . . ?
H21A C21 H21B 109.5 . . ?
H21A C21 H21C 109.5 . . ?
H21B C21 H21C 109.5 . . ?
F22 C22 S8 111.9(5) . . ?
F23 C22 S8 110.3(6) . . ?
F23 C22 F22 108.0(7) . . ?
F24 C22 S8 111.0(6) . . ?
F24 C22 F22 107.7(8) . . ?
F24 C22 F23 107.7(7) . . ?
O24 C23 N8 125.4(6) . . ?
O24 C23 C24 120.9(6) . . ?
N8 C23 C24 113.7(6) . . ?
C23 C24 H24A 109.5 . . ?
C23 C24 H24B 109.5 . . ?
C23 C24 H24C 109.5 . . ?
H24A C24 H24B 109.5 . . ?
H24A C24 H24C 109.5 . . ?
H24B C24 H24C 109.5 . . ?
F25 C25 S9 109.9(6) . . ?
F26 C25 S9 110.7(6) . . ?
F26 C25 F25 110.1(7) . . ?
F26 C25 F27 108.3(7) . . ?
F27 C25 S9 111.2(5) . . ?
F27 C25 F25 106.4(8) . . ?
O27 C26 N9 126.0(6) . . ?
O27 C26 C27 120.1(6) . . ?
N9 C26 C27 113.8(6) . . ?
C26 C27 H27A 109.5 . . ?
C26 C27 H27B 109.5 . . ?
C26 C27 H27C 109.5 . . ?
H27A C27 H27B 109.5 . . ?
H27A C27 H27C 109.5 . . ?
H27B C27 H27C 109.5 . . ?
F28 C28 S10 108.4(6) . . ?
F29 C28 S10 114.3(6) . . ?
F29 C28 F28 106.0(8) . . ?
F29 C28 F30 111.9(9) . . ?
F30 C28 S10 110.8(8) . . ?
F30 C28 F28 104.9(8) . . ?
F28A C28 S10 114.3(10) . . ?
F28A C28 F29A 111.8(11) . . ?
F28A C28 F30A 106.4(10) . . ?
F29A C28 S10 111.0(7) . . ?
F29A C28 F30A 107.6(10) . . ?
F30A C28 S10 105.1(7) . . ?
O30 C29 N10 125.2(6) . . ?
O30 C29 C30 120.1(6) . . ?
N10 C29 C30 114.8(5) . . ?
C29 C30 H30A 109.5 . . ?
C29 C30 H30B 109.5 . . ?
C29 C30 H30C 109.5 . . ?
H30A C30 H30B 109.5 . . ?
H30A C30 H30C 109.5 . . ?
H30B C30 H30C 109.5 . . ?
F31 C31 S11 110.7(6) . . ?
F31 C31 F33 108.0(8) . . ?
F32 C31 S11 111.0(6) . . ?
F32 C31 F31 106.9(8) . . ?
F32 C31 F33 109.0(8) . . ?
F33 C31 S11 111.2(6) . . ?
O33 C32 N11 125.8(7) . . ?
O33 C32 C33 121.1(8) . . ?
N11 C32 C33 113.1(7) . . ?
C32 C33 H33A 109.5 . . ?
C32 C33 H33B 109.5 . . ?
C32 C33 H33C 109.5 . . ?
H33A C33 H33B 109.5 . . ?
H33A C33 H33C 109.5 . . ?
H33B C33 H33C 109.5 . . ?
F34 C34 S12 109.1(6) . . ?
F34 C34 F35 107.2(8) . . ?
F35 C34 S12 110.2(5) . . ?
F36 C34 S12 110.7(6) . . ?
F36 C34 F34 109.9(7) . . ?
F36 C34 F35 109.7(7) . . ?
O36 C35 N12 126.2(7) . . ?
O36 C35 C36 119.8(8) . . ?
N12 C35 C36 114.0(7) . . ?
C35 C36 H36A 109.5 . . ?
C35 C36 H36B 109.5 . . ?
C35 C36 H36C 109.5 . . ?
H36A C36 H36B 109.5 . . ?
H36A C36 H36C 109.5 . . ?
H36B C36 H36C 109.5 . . ?
F37 C37 S13 110.2(6) . . ?
F37 C37 F39 110.2(8) . . ?
F38 C37 S13 111.4(6) . . ?
F38 C37 F37 107.1(7) . . ?
F38 C37 F39 106.9(7) . . ?
F39 C37 S13 110.8(6) . . ?
O39 C38 N13 126.4(7) . . ?
O39 C38 C39 120.1(7) . . ?
N13 C38 C39 113.6(6) . . ?
C38 C39 H39A 109.5 . . ?
C38 C39 H39B 109.5 . . ?
C38 C39 H39C 109.5 . . ?
H39A C39 H39B 109.5 . . ?
H39A C39 H39C 109.5 . . ?
H39B C39 H39C 109.5 . . ?
F40 C40 S14 110.7(5) . . ?
F40 C40 F41 108.7(7) . . ?
F41 C40 S14 110.3(5) . . ?
F42 C40 S14 111.2(5) . . ?
F42 C40 F40 107.2(7) . . ?
F42 C40 F41 108.6(6) . . ?
O42 C41 N14 126.6(6) . . ?
O42 C41 C42 121.0(6) . . ?
N14 C41 C42 112.4(6) . . ?
C41 C42 H42A 109.5 . . ?
C41 C42 H42B 109.5 . . ?
C41 C42 H42C 109.5 . . ?
H42A C42 H42B 109.5 . . ?
H42A C42 H42C 109.5 . . ?
H42B C42 H42C 109.5 . . ?
F43 C43 S15 111.2(6) . . ?
F43 C43 F44 108.9(8) . . ?
F43 C43 F45 106.9(8) . . ?
F44 C43 S15 110.9(6) . . ?
F44 C43 F45 107.6(7) . . ?
F45 C43 S15 111.1(6) . . ?
O45 C44 N15 126.1(7) . . ?
O45 C44 C45 120.0(7) . . ?
N15 C44 C45 113.9(7) . . ?
C44 C45 H45A 109.5 . . ?
C44 C45 H45B 109.5 . . ?
C44 C45 H45C 109.5 . . ?
H45A C45 H45B 109.5 . . ?
H45A C45 H45C 109.5 . . ?
H45B C45 H45C 109.5 . . ?
O1 Li1 O17 90.5(5) . 4_545 ?
O1 Li1 O21 83.0(5) . 4 ?
O1 Li1 O37 164.9(8) . 3_454 ?
O1 Li1 O42 106.4(6) . 3_454 ?
O1 Li1 O43 83.3(5) . 3_454 ?
O17 Li1 O42 163.1(7) 4_545 3_454 ?
O21 Li1 O17 81.3(5) 4 4_545 ?
O21 Li1 O42 100.2(6) 4 3_454 ?
O21 Li1 O43 166.3(7) 4 3_454 ?
O37 Li1 O17 81.3(5) 3_454 4_545 ?
O37 Li1 O21 108.0(6) 3_454 4 ?
O37 Li1 O42 82.2(5) 3_454 3_454 ?
O37 Li1 O43 85.4(5) 3_454 3_454 ?
O43 Li1 O17 98.4(7) 3_454 4_545 ?
O43 Li1 O42 84.1(5) 3_454 3_454 ?
O2 Li2 O3 83.3(4) . . ?
O2 Li2 O6 147.8(7) . . ?
O2 Li2 N9 93.9(5) . 4_556 ?
O3 Li2 N9 115.3(6) . 4_556 ?
O4 Li2 O2 93.1(6) . . ?
O4 Li2 O3 144.7(7) . . ?
O4 Li2 O6 85.6(5) . . ?
O4 Li2 N9 99.9(6) . 4_556 ?
O6 Li2 O3 79.6(5) . . ?
O6 Li2 N9 118.0(5) . 4_556 ?
O3 Li3 O6 78.9(5) . . ?
O3 Li3 O9 98.6(6) . . ?
O3 Li3 O26 84.0(6) . 4_556 ?
O6 Li3 O9 111.6(8) . . ?
O12 Li3 O3 177.1(9) . . ?
O12 Li3 O6 100.6(8) . . ?
O12 Li3 O9 78.8(5) . . ?
O12 Li3 O26 98.8(6) . 4_556 ?
O26 Li3 O6 84.8(6) 4_556 . ?
O26 Li3 O9 163.6(9) 4_556 . ?
O7 Li4 O12 144.7(8) . . ?
O7 Li4 N3 91.7(7) . 4 ?
O9 Li4 O7 87.0(6) . . ?
O9 Li4 O12 80.3(6) . . ?
O9 Li4 N3 125.3(7) . 4 ?
O11 Li4 O7 89.8(6) . . ?
O11 Li4 O9 145.6(8) . . ?
O11 Li4 O12 82.8(6) . . ?
O11 Li4 N3 89.0(6) . 4 ?
O12 Li4 N3 122.5(7) . 4 ?
O13 Li5 O14 122.1(8) . 4_546 ?
O13 Li5 O15 91.1(6) . . ?
O13 Li5 N4 115.5(6) . . ?
O14 Li5 O15 93.7(6) 4_546 . ?
O14 Li5 N4 111.1(7) 4_546 . ?
O15 Li5 N4 120.3(9) . . ?
O10 Li6 O15 95.2(6) . . ?
O10 Li6 O18 109.9(7) . . ?
O10 Li6 O22 134.9(10) . . ?
O15 Li6 O18 110.8(8) . . ?
O22 Li6 O15 107.0(8) . . ?
O22 Li6 O18 98.4(6) . . ?
O16 Li7 O18 87.1(6) . . ?
O16 Li7 O19 132.5(7) . . ?
O16 Li7 N8 113.9(6) . . ?
O18 Li7 O19 86.6(6) . . ?
O18 Li7 N8 117.6(9) . . ?
O19 Li7 N8 110.7(6) . . ?
O20 Li8 O21 90.3(6) . . ?
O20 Li8 N1 108.6(5) . 4_545 ?
O20 Li8 N6 97.3(5) . 1_545 ?
O21 Li8 N1 121.5(6) . 4_545 ?
O21 Li8 N6 121.6(5) . 1_545 ?
N1 Li8 N6 110.5(6) 4_545 1_545 ?
O23 Li9 O5 120.4(6) . 4_556 ?
O23 Li9 O24 82.9(5) . . ?
O23 Li9 O25 91.3(6) . . ?
O23 Li9 O27 146.6(8) . . ?
O24 Li9 O5 76.9(5) . 4_556 ?
O25 Li9 O5 134.5(7) . 4_556 ?
O25 Li9 O24 143.7(8) . . ?
O25 Li9 O27 86.3(5) . . ?
O27 Li9 O5 83.0(5) . 4_556 ?
O27 Li9 O24 79.6(5) . . ?
O24 Li10 O27 79.9(5) . . ?
O24 Li10 O30 178.4(8) . . ?
O24 Li10 O33 102.1(7) . . ?
O24 Li10 O34 98.8(6) . . ?
O27 Li10 O34 161.1(9) . . ?
O30 Li10 O27 98.7(6) . . ?
O30 Li10 O33 79.0(5) . . ?
O30 Li10 O34 82.4(5) . . ?
O33 Li10 O27 115.0(8) . . ?
O33 Li10 O34 83.8(5) . . ?
O29 Li11 O30 83.4(4) . . ?
O29 Li11 O33 147.5(7) . . ?
O29 Li11 N12 93.4(5) . . ?
O30 Li11 N12 117.3(6) . . ?
O32 Li11 O29 92.1(5) . . ?
O32 Li11 O30 144.2(7) . . ?
O32 Li11 O33 85.4(5) . . ?
O32 Li11 N12 98.4(5) . . ?
O33 Li11 O30 80.0(5) . . ?
O33 Li11 N12 119.0(6) . . ?
O36 Li12 O36 115.4(14) 1_545 2_646 ?
O39 Li12 O36 79.9(5) 2_656 1_545 ?
O39 Li12 O36 99.8(6) . 1_545 ?
O39 Li12 O36 99.8(6) 2_656 2_646 ?
O39 Li12 O36 79.9(5) . 2_646 ?
O39 Li12 O39 179.5(18) . 2_656 ?
O35 Li13 O36 85.6(6) 2_646 2_646 ?
O35 Li13 O39 144.5(8) 2_646 . ?
O35 Li13 N11 93.0(6) 2_646 2_656 ?
O36 Li13 O39 80.1(6) 2_646 . ?
O36 Li13 N11 123.8(6) 2_646 2_656 ?
O38 Li13 O35 92.2(6) . 2_646 ?
O38 Li13 O36 145.2(9) . 2_646 ?
O38 Li13 O39 81.9(5) . . ?
O38 Li13 N11 91.1(6) . 2_656 ?
O39 Li13 N11 122.0(7) . 2_656 ?
O28 Li14 O28 167.2(9) . 2_657 ?
O41 Li14 O28 82.2(3) . . ?
O41 Li14 O28 82.2(3) 2_657 2_657 ?
O41 Li14 O28 89.0(4) . 2_657 ?
O41 Li14 O28 89.0(4) 2_657 . ?
O41 Li14 O41 93.5(7) 2_657 . ?
O41 Li14 O45 160.4(2) . 2_667 ?
O41 Li14 O45 85.49(19) . 1_565 ?
O41 Li14 O45 160.4(2) 2_657 1_565 ?
O41 Li14 O45 85.49(19) 2_657 2_667 ?
O45 Li14 O28 110.1(4) 2_667 2_657 ?
O45 Li14 O28 78.3(3) 1_565 2_657 ?
O45 Li14 O28 78.3(3) 2_667 . ?
O45 Li14 O28 110.1(4) 1_565 . ?
O45 Li14 O45 101.9(7) 1_565 2_667 ?
O40 Li15 O42 87.6(5) . . ?
O40 Li15 N13 105.6(5) . . ?
O40 Li15 N15 101.3(5) . . ?
O42 Li15 N13 125.5(6) . . ?
O42 Li15 N15 119.4(5) . . ?
N13 Li15 N15 109.6(6) . . ?
O44 Li16 O28 145.7(7) . 2_647 ?
O44 Li16 O45 88.1(5) . . ?
O44 Li16 N10 102.9(5) . 2_647 ?
O44 Li16 N14 101.9(6) . 1_545 ?
O45 Li16 O28 78.8(4) . 2_647 ?
O45 Li16 N10 127.5(6) . 2_647 ?
O45 Li16 N14 115.8(5) . 1_545 ?
N10 Li16 O28 63.4(3) 2_647 2_647 ?
N14 Li16 O28 112.3(5) 1_545 2_647 ?
N14 Li16 N10 111.7(5) 1_545 2_647 ?

loop_
_geom_bond_atom_site_label_1
_geom_bond_atom_site_label_2
_geom_bond_distance
_geom_bond_site_symmetry_2
_geom_bond_publ_flag
S1 O1 1.433(5) . ?
S1 O2 1.436(5) . ?
S1 N1 1.568(6) . ?
S1 C1 1.820(9) . ?
S2 O4 1.434(5) . ?
S2 O5 1.432(6) . ?
S2 N2 1.558(7) . ?
S2 C4 1.821(8) . ?
S3 O7 1.420(6) . ?
S3 O8 1.436(6) . ?
S3 N3 1.563(7) . ?
S3 C7 1.825(9) . ?
S4 O10 1.424(5) . ?
S4 O11 1.422(6) . ?
S4 N4 1.561(6) . ?
S4 C10 1.840(9) . ?
S5 O13 1.438(5) . ?
S5 O14 1.445(6) . ?
S5 N5 1.563(7) . ?
S5 C13 1.816(9) . ?
S6 O16 1.438(6) . ?
S6 O17 1.432(6) . ?
S6 N6 1.560(7) . ?
S6 C16 1.864(8) . ?
S7 O19 1.434(5) . ?
S7 O20 1.437(5) . ?
S7 N7 1.566(7) . ?
S7 C19 1.839(9) . ?
S8 O22 1.434(5) . ?
S8 O23 1.441(5) . ?
S8 N8 1.568(5) . ?
S8 C22 1.830(9) . ?
S9 O25 1.448(5) . ?
S9 O26 1.436(5) . ?
S9 N9 1.561(6) . ?
S9 C25 1.827(8) . ?
S10 O28 1.427(4) . ?
S10 O29 1.430(5) . ?
S10 N10 1.568(5) . ?
S10 C28 1.825(7) . ?
S11 O31 1.437(6) . ?
S11 O32 1.440(5) . ?
S11 N11 1.554(7) . ?
S11 C31 1.830(8) . ?
S12 O34 1.439(5) . ?
S12 O35 1.429(5) . ?
S12 N12 1.560(6) . ?
S12 C34 1.854(7) . ?
S13 O37 1.432(5) . ?
S13 O38 1.421(5) . ?
S13 N13 1.584(6) . ?
S13 C37 1.835(8) . ?
S14 O40 1.445(5) . ?
S14 O41 1.424(5) . ?
S14 N14 1.578(5) . ?
S14 C40 1.841(7) . ?
S15 O43 1.439(5) . ?
S15 O44 1.434(6) . ?
S15 N15 1.563(6) . ?
S15 C43 1.832(9) . ?
F1 C1 1.374(13) . ?
F2 C1 1.315(14) . ?
F3 C1 1.295(13) . ?
F1A F3A 1.71(3) . ?
F1A C1 1.49(2) . ?
F2A C1 1.30(2) . ?
F3A C1 1.28(3) . ?
F4 C4 1.294(11) . ?
F5 C4 1.334(10) . ?
F6 C4 1.287(10) . ?
F7 C7 1.329(10) . ?
F8 C7 1.318(12) . ?
F9 C7 1.285(10) . ?
F10 C10 1.285(10) . ?
F11 C10 1.301(9) . ?
F12 C10 1.345(11) . ?
F13 C13 1.360(12) . ?
F14 C13 1.284(11) . ?
F15 C13 1.334(10) . ?
F16 C16 1.324(9) . ?
F17 C16 1.317(10) . ?
F18 C16 1.305(10) . ?
F19 C19 1.295(12) . ?
F20 C19 1.310(12) . ?
F21 C19 1.316(12) . ?
F22 C22 1.320(10) . ?
F23 C22 1.313(9) . ?
F24 C22 1.307(9) . ?
F25 C25 1.314(9) . ?
F26 C25 1.305(10) . ?
F27 C25 1.314(9) . ?
F28 C28 1.404(13) . ?
F29 C28 1.293(12) . ?
F30 C28 1.302(16) . ?
F28A C28 1.28(2) . ?
F29A C28 1.290(16) . ?
F30A C28 1.410(17) . ?
F31 C31 1.313(10) . ?
F32 C31 1.289(10) . ?
F33 C31 1.315(11) . ?
F34 C34 1.298(9) . ?
F35 C34 1.315(10) . ?
F36 C34 1.296(10) . ?
F37 C37 1.304(10) . ?
F38 C37 1.302(9) . ?
F39 C37 1.305(10) . ?
F40 C40 1.314(9) . ?
F41 C40 1.321(9) . ?
F42 C40 1.313(9) . ?
F43 C43 1.301(11) . ?
F44 C43 1.324(9) . ?
F45 C43 1.327(10) . ?
O1 Li1 2.051(13) . ?
O2 Li2 2.056(12) . ?
O3 C2 1.247(9) . ?
O3 Li2 2.163(13) . ?
O3 Li3 2.107(15) . ?
O4 Li2 2.012(14) . ?
O5 Li9 2.353(15) 4_546 ?
O6 C5 1.247(10) . ?
O6 Li2 2.115(13) . ?
O6 Li3 2.200(18) . ?
O7 Li4 2.065(16) . ?
O9 C8 1.254(10) . ?
O9 Li3 2.220(16) . ?
O9 Li4 2.051(15) . ?
O10 Li6 1.919(14) . ?
O11 Li4 2.022(14) . ?
O12 C11 1.238(9) . ?
O12 Li3 2.091(15) . ?
O12 Li4 2.196(18) . ?
O13 Li5 1.975(16) . ?
O14 Li5 2.013(14) 4_556 ?
O15 C14 1.246(10) . ?
O15 Li5 2.017(16) . ?
O15 Li6 1.972(18) . ?
O16 Li7 1.952(14) . ?
O17 Li1 2.188(15) 4 ?
O18 C17 1.246(10) . ?
O18 Li6 2.004(16) . ?
O18 Li7 2.092(18) . ?
O19 Li7 2.099(14) . ?
O20 Li8 1.956(13) . ?
O21 C20 1.259(9) . ?
O21 Li1 2.162(14) 4_545 ?
O21 Li8 2.051(13) . ?
O22 Li6 1.933(13) . ?
O23 Li9 2.003(12) . ?
O24 C23 1.232(8) . ?
O24 Li9 2.211(15) . ?
O24 Li10 2.053(12) . ?
O25 Li9 2.027(14) . ?
O26 Li3 2.191(17) 4_546 ?
O27 C26 1.241(8) . ?
O27 Li9 2.084(14) . ?
O27 Li10 2.227(15) . ?
O28 Li14 2.214(5) . ?
O28 Li16 2.303(13) 2_667 ?
O29 Li11 2.074(12) . ?
O30 C29 1.237(7) . ?
O30 Li10 2.110(12) . ?
O30 Li11 2.162(12) . ?
O32 Li11 2.045(13) . ?
O33 C32 1.250(10) . ?
O33 Li10 2.202(17) . ?
O33 Li11 2.106(12) . ?
O34 Li10 2.249(16) . ?
O35 Li13 2.049(15) 2_666 ?
O36 C35 1.248(9) . ?
O36 Li12 2.256(18) 1_565 ?
O36 Li13 2.066(16) 2_666 ?
O37 Li1 2.095(13) 3_546 ?
O38 Li13 2.021(14) . ?
O39 C38 1.240(8) . ?
O39 Li12 2.032(5) . ?
O39 Li13 2.218(16) . ?
O40 Li15 1.956(12) . ?
O41 Li14 2.078(12) . ?
O42 C41 1.228(8) . ?
O42 Li1 2.195(14) 3_546 ?
O42 Li15 2.084(13) . ?
O43 Li1 2.175(14) 3_546 ?
O44 Li16 1.948(12) . ?
O45 C44 1.234(9) . ?
O45 Li14 2.197(12) 1_545 ?
O45 Li16 2.076(12) . ?
N1 C2 1.372(9) . ?
N1 Li8 2.174(12) 4 ?
N2 C5 1.376(12) . ?
N3 C8 1.375(11) . ?
N3 Li4 2.392(17) 4_545 ?
N4 C11 1.382(8) . ?
N4 Li5 2.074(14) . ?
N5 C14 1.349(12) . ?
N6 C17 1.360(11) . ?
N6 Li8 2.272(14) 1_565 ?
N7 C20 1.356(10) . ?
N8 C23 1.383(8) . ?
N8 Li7 2.110(13) . ?
N9 C26 1.374(8) . ?
N9 Li2 2.218(14) 4_546 ?
N10 C29 1.368(7) . ?
N10 Li16 2.251(12) 2_667 ?
N11 C32 1.367(11) . ?
N11 Li13 2.393(17) 2_656 ?
N12 C35 1.378(10) . ?
N12 Li11 2.233(14) . ?
N13 C38 1.338(9) . ?
N13 Li15 2.199(12) . ?
N14 C41 1.373(8) . ?
N14 Li16 2.185(14) 1_565 ?
N15 C44 1.382(10) . ?
N15 Li15 2.234(13) . ?
C2 C3 1.473(10) . ?
C3 H3A 0.9700 . ?
C3 H3B 0.9700 . ?
C3 H3C 0.9700 . ?
C5 C6 1.497(11) . ?
C6 H6A 0.9700 . ?
C6 H6B 0.9700 . ?
C6 H6C 0.9700 . ?
C8 C9 1.479(12) . ?
C9 H9A 0.9700 . ?
C9 H9B 0.9700 . ?
C9 H9C 0.9700 . ?
C11 C12 1.483(10) . ?
C12 H12A 0.9700 . ?
C12 H12B 0.9700 . ?
C12 H12C 0.9700 . ?
C14 C15 1.494(12) . ?
C15 H15A 0.9700 . ?
C15 H15B 0.9700 . ?
C15 H15C 0.9700 . ?
C17 C18 1.503(13) . ?
C18 H18A 0.9700 . ?
C18 H18B 0.9700 . ?
C18 H18C 0.9700 . ?
C20 C21 1.481(11) . ?
C21 H21A 0.9700 . ?
C21 H21B 0.9700 . ?
C21 H21C 0.9700 . ?
C23 C24 1.489(10) . ?
C24 H24A 0.9700 . ?
C24 H24B 0.9700 . ?
C24 H24C 0.9700 . ?
C26 C27 1.503(10) . ?
C27 H27A 0.9700 . ?
C27 H27B 0.9700 . ?
C27 H27C 0.9700 . ?
C29 C30 1.488(10) . ?
C30 H30A 0.9700 . ?
C30 H30B 0.9700 . ?
C30 H30C 0.9700 . ?
C32 C33 1.480(11) . ?
C33 H33A 0.9700 . ?
C33 H33B 0.9700 . ?
C33 H33C 0.9700 . ?
C35 C36 1.491(11) . ?
C36 H36A 0.9700 . ?
C36 H36B 0.9700 . ?
C36 H36C 0.9700 . ?
C38 C39 1.487(10) . ?
C39 H39A 0.9700 . ?
C39 H39B 0.9700 . ?
C39 H39C 0.9700 . ?
C41 C42 1.496(9) . ?
C42 H42A 0.9700 . ?
C42 H42B 0.9700 . ?
C42 H42C 0.9700 . ?
C44 C45 1.496(11) . ?
C45 H45A 0.9700 . ?
C45 H45B 0.9700 . ?
C45 H45C 0.9700 . ?

loop_
_geom_torsion_atom_site_label_1
_geom_torsion_atom_site_label_2
_geom_torsion_atom_site_label_3
_geom_torsion_atom_site_label_4
_geom_torsion
_geom_torsion_site_symmetry_1
_geom_torsion_site_symmetry_2
_geom_torsion_site_symmetry_3
_geom_torsion_site_symmetry_4
_geom_torsion_publ_flag
S1 N1 C2 O3 2.9(10) . . . . ?
S1 N1 C2 C3 -177.7(6) . . . . ?
S2 N2 C5 O6 -11.1(10) . . . . ?
S2 N2 C5 C6 170.1(6) . . . . ?
S3 N3 C8 O9 -12.2(12) . . . . ?
S3 N3 C8 C9 169.7(6) . . . . ?
S4 N4 C11 O12 -0.4(11) . . . . ?
S4 N4 C11 C12 179.8(6) . . . . ?
S5 N5 C14 O15 -0.9(13) . . . . ?
S5 N5 C14 C15 -178.6(8) . . . . ?
S6 N6 C17 O18 -0.7(13) . . . . ?
S6 N6 C17 C18 178.8(8) . . . . ?
S7 N7 C20 O21 -2.2(13) . . . . ?
S7 N7 C20 C21 179.7(7) . . . . ?
S8 N8 C23 O24 2.2(10) . . . . ?
S8 N8 C23 C24 -178.7(6) . . . . ?
S9 N9 C26 O27 -10.9(9) . . . . ?
S9 N9 C26 C27 169.0(5) . . . . ?
S10 N10 C29 O30 4.2(10) . . . . ?
S10 N10 C29 C30 -176.8(6) . . . . ?
S11 N11 C32 O33 -13.0(10) . . . . ?
S11 N11 C32 C33 168.2(6) . . . . ?
S12 N12 C35 O36 -10.8(10) . . . . ?
S12 N12 C35 C36 168.5(5) . . . . ?
S13 N13 C38 O39 4.4(11) . . . . ?
S13 N13 C38 C39 -176.2(6) . . . . ?
S14 N14 C41 O42 -1.1(9) . . . . ?
S14 N14 C41 C42 179.0(5) . . . . ?
S15 N15 C44 O45 -2.2(12) . . . . ?
S15 N15 C44 C45 178.6(7) . . . . ?
F1A F3A C1 S1 -98.1(13) . . . . ?
F1A F3A C1 F2A 91(2) . . . . ?
F3A F1A C1 S1 116.3(13) . . . . ?
F3A F1A C1 F2A -128.5(16) . . . . ?
O1 S1 O2 Li2 -177.2(5) . . . . ?
O1 S1 N1 C2 165.9(6) . . . . ?
O1 S1 N1 Li8 -13.0(5) . . . 4 ?
O1 S1 C1 F1 43.4(7) . . . . ?
O1 S1 C1 F2 -57.5(8) . . . . ?
O1 S1 C1 F3 162.9(8) . . . . ?
O1 S1 C1 F1A -163.0(10) . . . . ?
O1 S1 C1 F2A 90.7(12) . . . . ?
O1 S1 C1 F3A -82.1(14) . . . . ?
O2 S1 O1 Li1 -168(2) . . . . ?
O2 S1 N1 C2 32.9(7) . . . . ?
O2 S1 N1 Li8 -146.0(4) . . . 4 ?
O2 S1 C1 F1 165.7(6) . . . . ?
O2 S1 C1 F2 64.8(8) . . . . ?
O2 S1 C1 F3 -74.8(8) . . . . ?
O2 S1 C1 F1A -40.7(10) . . . . ?
O2 S1 C1 F2A -147.0(12) . . . . ?
O2 S1 C1 F3A 40.1(14) . . . . ?
O4 S2 O5 Li9 146.9(4) . . . 4_546 ?
O4 S2 N2 C5 29.9(7) . . . . ?
O4 S2 C4 F4 -65.8(7) . . . . ?
O4 S2 C4 F5 174.8(6) . . . . ?
O4 S2 C4 F6 54.7(8) . . . . ?
O5 S2 O4 Li2 -162.2(6) . . . . ?
O5 S2 N2 C5 165.6(6) . . . . ?
O5 S2 C4 F4 170.3(6) . . . . ?
O5 S2 C4 F5 50.9(8) . . . . ?
O5 S2 C4 F6 -69.2(8) . . . . ?
O7 S3 N3 C8 31.7(8) . . . . ?
O7 S3 N3 Li4 -144.8(5) . . . 4_545 ?
O7 S3 C7 F7 -64.1(8) . . . . ?
O7 S3 C7 F8 176.0(6) . . . . ?
O7 S3 C7 F9 54.2(8) . . . . ?
O8 S3 O7 Li4 -162.3(7) . . . . ?
O8 S3 N3 C8 166.0(6) . . . . ?
O8 S3 N3 Li4 -10.5(5) . . . 4_545 ?
O8 S3 C7 F7 173.8(7) . . . . ?
O8 S3 C7 F8 53.9(8) . . . . ?
O8 S3 C7 F9 -67.9(9) . . . . ?
O10 S4 O11 Li4 -172.5(6) . . . . ?
O10 S4 N4 C11 165.7(6) . . . . ?
O10 S4 N4 Li5 -8.9(6) . . . . ?
O10 S4 C10 F10 170.5(7) . . . . ?
O10 S4 C10 F11 -67.8(7) . . . . ?
O10 S4 C10 F12 49.1(7) . . . . ?
O11 S4 O10 Li6 139(2) . . . . ?
O11 S4 N4 C11 31.4(7) . . . . ?
O11 S4 N4 Li5 -143.1(6) . . . . ?
O11 S4 C10 F10 -66.7(7) . . . . ?
O11 S4 C10 F11 55.1(7) . . . . ?
O11 S4 C10 F12 171.9(6) . . . . ?
O13 S5 O14 Li5 156.5(5) . . . 4_556 ?
O13 S5 N5 C14 29.8(9) . . . . ?
O13 S5 C13 F13 -75.6(7) . . . . ?
O13 S5 C13 F14 44.6(8) . . . . ?
O13 S5 C13 F15 167.2(7) . . . . ?
O14 S5 O13 Li5 -161.1(6) . . . . ?
O14 S5 N5 C14 162.6(7) . . . . ?
O14 S5 C13 F13 164.7(6) . . . . ?
O14 S5 C13 F14 -75.1(7) . . . . ?
O14 S5 C13 F15 47.5(8) . . . . ?
O16 S6 O17 Li1 -167(2) . . . 4 ?
O16 S6 N6 C17 28.0(8) . . . . ?
O16 S6 N6 Li8 -154.2(4) . . . 1_565 ?
O16 S6 C16 F16 -64.4(7) . . . . ?
O16 S6 C16 F17 178.3(6) . . . . ?
O16 S6 C16 F18 55.2(6) . . . . ?
O17 S6 O16 Li7 -160.4(6) . . . . ?
O17 S6 N6 C17 163.8(7) . . . . ?
O17 S6 N6 Li8 -18.4(5) . . . 1_565 ?
O17 S6 C16 F16 170.7(7) . . . . ?
O17 S6 C16 F17 53.4(7) . . . . ?
O17 S6 C16 F18 -69.7(7) . . . . ?
O19 S7 O20 Li8 -164.5(5) . . . . ?
O19 S7 N7 C20 164.7(7) . . . . ?
O19 S7 C19 F19 -72.2(8) . . . . ?
O19 S7 C19 F20 166.7(7) . . . . ?
O19 S7 C19 F21 46.6(9) . . . . ?
O20 S7 O19 Li7 153.0(5) . . . . ?
O20 S7 N7 C20 29.4(8) . . . . ?
O20 S7 C19 F19 50.7(8) . . . . ?
O20 S7 C19 F20 -70.4(8) . . . . ?
O20 S7 C19 F21 169.5(8) . . . . ?
O22 S8 O23 Li9 -176.3(6) . . . . ?
O22 S8 N8 C23 165.5(5) . . . . ?
O22 S8 N8 Li7 -10.6(6) . . . . ?
O22 S8 C22 F22 56.4(7) . . . . ?
O22 S8 C22 F23 -63.9(6) . . . . ?
O22 S8 C22 F24 176.8(6) . . . . ?
O23 S8 O22 Li6 119.8(19) . . . . ?
O23 S8 N8 C23 31.8(7) . . . . ?
O23 S8 N8 Li7 -144.3(6) . . . . ?
O23 S8 C22 F22 179.4(6) . . . . ?
O23 S8 C22 F23 59.1(6) . . . . ?
O23 S8 C22 F24 -60.2(7) . . . . ?
O25 S9 O26 Li3 170.2(18) . . . 4_546 ?
O25 S9 N9 C26 32.0(6) . . . . ?
O25 S9 N9 Li2 -147.2(4) . . . 4_546 ?
O25 S9 C25 F25 55.7(7) . . . . ?
O25 S9 C25 F26 177.6(6) . . . . ?
O25 S9 C25 F27 -61.9(6) . . . . ?
O26 S9 O25 Li9 -165.1(6) . . . . ?
O26 S9 N9 C26 166.9(5) . . . . ?
O26 S9 N9 Li2 -12.3(5) . . . 4_546 ?
O26 S9 C25 F25 -67.2(7) . . . . ?
O26 S9 C25 F26 54.7(6) . . . . ?
O26 S9 C25 F27 175.2(6) . . . . ?
O28 S10 O29 Li11 -176.2(5) . . . . ?
O28 S10 N10 C29 164.8(6) . . . . ?
O28 S10 N10 Li16 -10.7(5) . . . 2_667 ?
O28 S10 C28 F28 40.1(7) . . . . ?
O28 S10 C28 F29 158.0(8) . . . . ?
O28 S10 C28 F30 -74.5(8) . . . . ?
O28 S10 C28 F28A -54.1(10) . . . . ?
O28 S10 C28 F29A 73.6(10) . . . . ?
O28 S10 C28 F30A -170.3(8) . . . . ?
O29 S10 O28 Li16 144.5(4) . . . 2_667 ?
O29 S10 N10 C29 31.2(7) . . . . ?
O29 S10 N10 Li16 -144.3(4) . . . 2_667 ?
O29 S10 C28 F28 163.3(6) . . . . ?
O29 S10 C28 F29 -78.7(8) . . . . ?
O29 S10 C28 F30 48.8(8) . . . . ?
O29 S10 C28 F28A 69.2(10) . . . . ?
O29 S10 C28 F29A -163.1(9) . . . . ?
O29 S10 C28 F30A -47.0(8) . . . . ?
O31 S11 O32 Li11 -164.1(6) . . . . ?
O31 S11 N11 C32 166.6(6) . . . . ?
O31 S11 N11 Li13 -11.2(5) . . . 2_656 ?
O31 S11 C31 F31 172.2(7) . . . . ?
O31 S11 C31 F32 -69.3(8) . . . . ?
O31 S11 C31 F33 52.2(7) . . . . ?
O32 S11 N11 C32 32.5(7) . . . . ?
O32 S11 N11 Li13 -145.3(4) . . . 2_656 ?
O32 S11 C31 F31 -65.7(7) . . . . ?
O32 S11 C31 F32 52.7(8) . . . . ?
O32 S11 C31 F33 174.2(6) . . . . ?
O34 S12 O35 Li13 -164.2(7) . . . 2_666 ?
O34 S12 N12 C35 166.0(5) . . . . ?
O34 S12 N12 Li11 -12.1(5) . . . . ?
O34 S12 C34 F34 -69.0(7) . . . . ?
O34 S12 C34 F35 173.6(6) . . . . ?
O34 S12 C34 F36 52.1(7) . . . . ?
O35 S12 O34 Li10 167.7(19) . . . . ?
O35 S12 N12 C35 30.8(7) . . . . ?
O35 S12 N12 Li11 -147.4(4) . . . . ?
O35 S12 C34 F34 54.7(7) . . . . ?
O35 S12 C34 F35 -62.7(7) . . . . ?
O35 S12 C34 F36 175.7(6) . . . . ?
O37 S13 O38 Li13 -176.2(6) . . . . ?
O37 S13 N13 C38 164.0(6) . . . . ?
O37 S13 N13 Li15 -10.7(5) . . . . ?
O37 S13 C37 F37 173.3(6) . . . . ?
O37 S13 C37 F38 -67.9(7) . . . . ?
O37 S13 C37 F39 51.0(7) . . . . ?
O38 S13 N13 C38 30.3(8) . . . . ?
O38 S13 N13 Li15 -144.4(4) . . . . ?
O38 S13 C37 F37 -63.2(7) . . . . ?
O38 S13 C37 F38 55.6(7) . . . . ?
O38 S13 C37 F39 174.5(6) . . . . ?
O40 S14 O41 Li14 174.0(10) . . . . ?
O40 S14 N14 C41 28.7(6) . . . . ?
O40 S14 N14 Li16 -153.6(4) . . . 1_565 ?
O40 S14 C40 F40 174.2(5) . . . . ?
O40 S14 C40 F41 -65.5(6) . . . . ?
O40 S14 C40 F42 55.1(6) . . . . ?
O41 S14 O40 Li15 -165.7(5) . . . . ?
O41 S14 N14 C41 163.2(5) . . . . ?
O41 S14 N14 Li16 -19.0(5) . . . 1_565 ?
O41 S14 C40 F40 51.3(6) . . . . ?
O41 S14 C40 F41 171.7(5) . . . . ?
O41 S14 C40 F42 -67.8(6) . . . . ?
O43 S15 O44 Li16 -167.4(6) . . . . ?
O43 S15 N15 C44 163.7(6) . . . . ?
O43 S15 N15 Li15 -18.5(5) . . . . ?
O43 S15 C43 F43 50.6(8) . . . . ?
O43 S15 C43 F44 172.0(6) . . . . ?
O43 S15 C43 F45 -68.3(7) . . . . ?
O44 S15 O43 Li1 -173.5(14) . . . 3_546 ?
O44 S15 N15 C44 28.8(8) . . . . ?
O44 S15 N15 Li15 -153.5(4) . . . . ?
O44 S15 C43 F43 174.1(6) . . . . ?
O44 S15 C43 F44 -64.5(7) . . . . ?
O44 S15 C43 F45 55.1(7) . . . . ?
N1 S1 O1 Li1 59(2) . . . . ?
N1 S1 O2 Li2 -48.3(7) . . . . ?
N1 S1 C1 F1 -69.6(7) . . . . ?
N1 S1 C1 F2 -170.5(7) . . . . ?
N1 S1 C1 F3 49.9(8) . . . . ?
N1 S1 C1 F1A 84.0(10) . . . . ?
N1 S1 C1 F2A -22.3(13) . . . . ?
N1 S1 C1 F3A 164.8(13) . . . . ?
N2 S2 O4 Li2 -31.2(7) . . . . ?
N2 S2 O5 Li9 10.7(5) . . . 4_546 ?
N2 S2 C4 F4 58.7(7) . . . . ?
N2 S2 C4 F5 -60.8(7) . . . . ?
N2 S2 C4 F6 179.1(7) . . . . ?
N3 S3 O7 Li4 -31.4(8) . . . . ?
N3 S3 C7 F7 60.7(8) . . . . ?
N3 S3 C7 F8 -59.2(7) . . . . ?
N3 S3 C7 F9 179.0(7) . . . . ?
N4 S4 O10 Li6 5(2) . . . . ?
N4 S4 O11 Li4 -42.5(8) . . . . ?
N4 S4 C10 F10 57.5(7) . . . . ?
N4 S4 C10 F11 179.3(6) . . . . ?
N4 S4 C10 F12 -63.9(7) . . . . ?
N5 S5 O13 Li5 -31.1(8) . . . . ?
N5 S5 O14 Li5 21.9(6) . . . 4_556 ?
N5 S5 C13 F13 50.3(7) . . . . ?
N5 S5 C13 F14 170.6(7) . . . . ?
N5 S5 C13 F15 -66.9(8) . . . . ?
N6 S6 O16 Li7 -29.6(8) . . . . ?
N6 S6 O17 Li1 57(2) . . . 4 ?
N6 S6 C16 F16 58.8(7) . . . . ?
N6 S6 C16 F17 -58.5(7) . . . . ?
N6 S6 C16 F18 178.5(6) . . . . ?
N7 S7 O19 Li7 17.1(5) . . . . ?
N7 S7 O20 Li8 -33.9(7) . . . . ?
N7 S7 C19 F19 176.3(7) . . . . ?
N7 S7 C19 F20 55.2(8) . . . . ?
N7 S7 C19 F21 -65.0(9) . . . . ?
N8 S8 O22 Li6 -14(2) . . . . ?
N8 S8 O23 Li9 -46.8(7) . . . . ?
N8 S8 C22 F22 -56.8(7) . . . . ?
N8 S8 C22 F23 -177.1(5) . . . . ?
N8 S8 C22 F24 63.6(7) . . . . ?
N9 S9 O25 Li9 -33.8(8) . . . . ?
N9 S9 O26 Li3 34.8(19) . . . 4_546 ?
N9 S9 C25 F25 179.3(6) . . . . ?
N9 S9 C25 F26 -58.8(6) . . . . ?
N9 S9 C25 F27 61.7(6) . . . . ?
N10 S10 O28 Li16 10.5(5) . . . 2_667 ?
N10 S10 O29 Li11 -47.6(6) . . . . ?
N10 S10 C28 F28 -71.5(7) . . . . ?
N10 S10 C28 F29 46.4(8) . . . . ?
N10 S10 C28 F30 173.9(7) . . . . ?
N10 S10 C28 F28A -165.6(9) . . . . ?
N10 S10 C28 F29A -38.0(10) . . . . ?
N10 S10 C28 F30A 78.1(8) . . . . ?
N11 S11 O32 Li11 -33.1(7) . . . . ?
N11 S11 C31 F31 58.5(7) . . . . ?
N11 S11 C31 F32 177.0(7) . . . . ?
N11 S11 C31 F33 -61.5(7) . . . . ?
N12 S12 O34 Li10 32(2) . . . . ?
N12 S12 O35 Li13 -33.0(8) . . . 2_666 ?
N12 S12 C34 F34 178.3(6) . . . . ?
N12 S12 C34 F35 60.9(7) . . . . ?
N12 S12 C34 F36 -60.7(6) . . . . ?
N13 S13 O38 Li13 -47.5(8) . . . . ?
N13 S13 C37 F37 61.1(7) . . . . ?
N13 S13 C37 F38 179.9(6) . . . . ?
N13 S13 C37 F39 -61.1(7) . . . . ?
N14 S14 O40 Li15 -34.8(6) . . . . ?
N14 S14 O41 Li14 39.1(11) . . . . ?
N14 S14 C40 F40 -62.4(6) . . . . ?
N14 S14 C40 F41 57.9(6) . . . . ?
N14 S14 C40 F42 178.5(6) . . . . ?
N15 S15 O43 Li1 51.7(16) . . . 3_546 ?
N15 S15 O44 Li16 -36.3(7) . . . . ?
N15 S15 C43 F43 -63.1(7) . . . . ?
N15 S15 C43 F44 58.3(7) . . . . ?
N15 S15 C43 F45 177.9(6) . . . . ?
C1 S1 O1 Li1 -54(2) . . . . ?
C1 S1 O2 Li2 69.2(6) . . . . ?
C1 S1 N1 C2 -83.4(6) . . . . ?
C1 S1 N1 Li8 97.7(5) . . . 4 ?
C4 S2 O4 Li2 82.7(7) . . . . ?
C4 S2 O5 Li9 -98.1(4) . . . 4_546 ?
C4 S2 N2 C5 -84.7(7) . . . . ?
C7 S3 O7 Li4 83.7(7) . . . . ?
C7 S3 N3 C8 -84.2(7) . . . . ?
C7 S3 N3 Li4 99.3(5) . . . 4_545 ?
C10 S4 O10 Li6 -107(2) . . . . ?
C10 S4 O11 Li4 73.7(7) . . . . ?
C10 S4 N4 C11 -83.9(6) . . . . ?
C10 S4 N4 Li5 101.5(6) . . . . ?
C13 S5 O13 Li5 87.9(7) . . . . ?
C13 S5 O14 Li5 -92.0(6) . . . 4_556 ?
C13 S5 N5 C14 -87.0(8) . . . . ?
C16 S6 O16 Li7 83.7(7) . . . . ?
C16 S6 O17 Li1 -52(2) . . . 4 ?
C16 S6 N6 C17 -86.0(7) . . . . ?
C16 S6 N6 Li8 91.8(5) . . . 1_565 ?
C19 S7 O19 Li7 -94.0(5) . . . . ?
C19 S7 O20 Li8 83.2(6) . . . . ?
C19 S7 N7 C20 -86.7(8) . . . . ?
C22 S8 O22 Li6 -126(2) . . . . ?
C22 S8 O23 Li9 69.4(7) . . . . ?
C22 S8 N8 C23 -83.9(6) . . . . ?
C22 S8 N8 Li7 100.0(6) . . . . ?
C25 S9 O25 Li9 80.4(7) . . . . ?
C25 S9 O26 Li3 -75.2(19) . . . 4_546 ?
C25 S9 N9 C26 -82.6(6) . . . . ?
C25 S9 N9 Li2 98.3(4) . . . 4_546 ?
C28 S10 O28 Li16 -101.0(4) . . . 2_667 ?
C28 S10 O29 Li11 69.4(6) . . . . ?
C28 S10 N10 C29 -85.0(6) . . . . ?
C28 S10 N10 Li16 99.6(4) . . . 2_667 ?
C31 S11 O32 Li11 81.7(7) . . . . ?
C31 S11 N11 C32 -83.1(7) . . . . ?
C31 S11 N11 Li13 99.2(5) . . . 2_656 ?
C34 S12 O34 Li10 -77(2) . . . . ?
C34 S12 O35 Li13 80.5(7) . . . 2_666 ?
C34 S12 N12 C35 -83.8(6) . . . . ?
C34 S12 N12 Li11 98.0(4) . . . . ?
C37 S13 O38 Li13 69.1(7) . . . . ?
C37 S13 N13 C38 -85.4(7) . . . . ?
C37 S13 N13 Li15 100.0(5) . . . . ?
C40 S14 O40 Li15 79.6(6) . . . . ?
C40 S14 O41 Li14 -71.6(11) . . . . ?
C40 S14 N14 C41 -85.6(6) . . . . ?
C40 S14 N14 Li16 92.1(4) . . . 1_565 ?
C43 S15 O43 Li1 -58.6(16) . . . 3_546 ?
C43 S15 O44 Li16 77.5(6) . . . . ?
C43 S15 N15 C44 -85.4(7) . . . . ?
C43 S15 N15 Li15 92.4(5) . . . . ?
Li1 O21 C20 N7 -174.1(8) 4_545 . . . ?
Li1 O21 C20 C21 3.9(14) 4_545 . . . ?
Li1 O42 C41 N14 -179.1(6) 3_546 . . . ?
Li1 O42 C41 C42 0.7(11) 3_546 . . . ?
Li2 O3 C2 N1 -24.2(12) . . . . ?
Li2 O3 C2 C3 156.5(8) . . . . ?
Li2 O6 C5 N2 -7.7(12) . . . . ?
Li2 O6 C5 C6 171.1(7) . . . . ?
Li2 N9 C26 O27 168.0(6) 4_546 . . . ?
Li2 N9 C26 C27 -12.2(10) 4_546 . . . ?
Li3 O3 C2 N1 179.8(8) . . . . ?
Li3 O3 C2 C3 0.4(13) . . . . ?
Li3 O6 C5 N2 -179.0(8) . . . . ?
Li3 O6 C5 C6 -0.2(12) . . . . ?
Li3 O9 C8 N3 -178.1(9) . . . . ?
Li3 O9 C8 C9 -0.2(14) . . . . ?
Li3 O12 C11 N4 -175.6(9) . . . . ?
Li3 O12 C11 C12 4.2(14) . . . . ?
Li4 O9 C8 N3 -7.8(13) . . . . ?
Li4 O9 C8 C9 170.1(8) . . . . ?
Li4 O12 C11 N4 -21.7(13) . . . . ?
Li4 O12 C11 C12 158.1(8) . . . . ?
Li4 N3 C8 O9 161.8(9) 4_545 . . . ?
Li4 N3 C8 C9 -16.3(14) 4_545 . . . ?
Li5 O15 C14 N5 -24.5(13) . . . . ?
Li5 O15 C14 C15 153.0(9) . . . . ?
Li5 N4 C11 O12 172.8(8) . . . . ?
Li5 N4 C11 C12 -7.0(12) . . . . ?
Li6 O15 C14 N5 -176.8(8) . . . . ?
Li6 O15 C14 C15 0.8(14) . . . . ?
Li6 O18 C17 N6 -179.6(9) . . . . ?
Li6 O18 C17 C18 0.9(14) . . . . ?
Li7 O18 C17 N6 -25.6(13) . . . . ?
Li7 O18 C17 C18 155.0(9) . . . . ?
Li7 N8 C23 O24 177.4(8) . . . . ?
Li7 N8 C23 C24 -3.5(11) . . . . ?
Li8 O21 C20 N7 -18.9(13) . . . . ?
Li8 O21 C20 C21 159.1(9) . . . . ?
Li8 N1 C2 O3 -178.6(7) 4 . . . ?
Li8 N1 C2 C3 0.7(12) 4 . . . ?
Li8 N6 C17 O18 -177.4(8) 1_565 . . . ?
Li8 N6 C17 C18 2.0(15) 1_565 . . . ?
Li9 O24 C23 N8 -23.5(12) . . . . ?
Li9 O24 C23 C24 157.4(7) . . . . ?
Li9 O27 C26 N9 -9.5(11) . . . . ?
Li9 O27 C26 C27 170.7(7) . . . . ?
Li10 O24 C23 N8 -177.4(8) . . . . ?
Li10 O24 C23 C24 3.5(13) . . . . ?
Li10 O27 C26 N9 -177.4(7) . . . . ?
Li10 O27 C26 C27 2.8(11) . . . . ?
Li10 O30 C29 N10 177.5(8) . . . . ?
Li10 O30 C29 C30 -1.5(13) . . . . ?
Li10 O33 C32 N11 -177.8(7) . . . . ?
Li10 O33 C32 C33 0.8(12) . . . . ?
Li11 O30 C29 N10 -22.9(12) . . . . ?
Li11 O30 C29 C30 158.1(7) . . . . ?
Li11 O33 C32 N11 -7.0(12) . . . . ?
Li11 O33 C32 C33 171.7(7) . . . . ?
Li11 N12 C35 O36 166.7(7) . . . . ?
Li11 N12 C35 C36 -14.1(11) . . . . ?
Li12 O36 C35 N12 -178.9(8) 1_565 . . . ?
Li12 O36 C35 C36 1.9(13) 1_565 . . . ?
Li12 O39 C38 N13 179.8(13) . . . . ?
Li12 O39 C38 C39 0.4(17) . . . . ?
Li13 O36 C35 N12 -8.5(13) 2_666 . . . ?
Li13 O36 C35 C36 172.3(8) 2_666 . . . ?
Li13 O39 C38 N13 -23.9(13) . . . . ?
Li13 O39 C38 C39 156.7(8) . . . . ?
Li13 N11 C32 O33 163.3(8) 2_656 . . . ?
Li13 N11 C32 C33 -15.5(13) 2_656 . . . ?
Li14 O45 C44 N15 -177.8(6) 1_545 . . . ?
Li14 O45 C44 C45 1.4(13) 1_545 . . . ?
Li15 O42 C41 N14 -21.1(11) . . . . ?
Li15 O42 C41 C42 158.7(7) . . . . ?
Li15 N13 C38 O39 175.7(8) . . . . ?
Li15 N13 C38 C39 -4.8(13) . . . . ?
Li15 N15 C44 O45 -179.1(7) . . . . ?
Li15 N15 C44 C45 1.7(12) . . . . ?
Li16 O45 C44 N15 -17.8(13) . . . . ?
Li16 O45 C44 C45 161.5(8) . . . . ?
Li16 N10 C29 O30 176.2(8) 2_667 . . . ?
Li16 N10 C29 C30 -4.8(14) 2_667 . . . ?
Li16 N14 C41 O42 -178.2(6) 1_565 . . . ?
Li16 N14 C41 C42 1.9(10) 1_565 . . . ?

loop_
_twin_individual_id
_twin_individual_mass_fraction_refined
1 0.983(19)
2 0.017(19)
